data_4063390
loop_
_publ_author_name
'Hu, Jiurong'
'Wen, Jialin'
'Wu, Dehong'
'Zhang, Rui'
'Liu, Guifeng'
'Jiang, Qibai'
'Li, Yizhi'
'Yan, Hong'

_publ_section_title
;
 Multinuclear Self-Assembly via a (p-Cymene)ruthenium Unit and
 ano-Carborane Selenolate Ligand
;
_journal_issue 2
_journal_name_full Organometallics
_journal_page_first 298
_journal_page_last 304
_journal_paper_doi 10.1021/om1010275
_journal_volume 30
_journal_year 2011
_chemical_formula_sum 'C53 H116 B60 Cl2 Ru6 Se12'
_chemical_formula_weight 3026.90
_chemical_name_systematic
; 
 ? 
;
_space_group_IT_number 61
_symmetry_cell_setting orthorhombic
_symmetry_space_group_name_Hall '-P 2ac 2ab'
_symmetry_space_group_name_H-M 'P b c a'
_atom_sites_solution_hydrogens geom
_atom_sites_solution_primary direct
_atom_sites_solution_secondary difmap
_audit_creation_method SHELXL-97
_cell_angle_alpha 90.00
_cell_angle_beta 90.00
_cell_angle_gamma 90.00
_cell_formula_units_Z 4
_cell_length_a 21.901(5)
_cell_length_b 20.480(5)
_cell_length_c 24.603(6)
_cell_measurement_reflns_used 2630
_cell_measurement_temperature 291(2)
_cell_measurement_theta_max 23.56
_cell_measurement_theta_min 2.56
_cell_volume 11035(5)
_computing_cell_refinement 'Bruker SMART'
_computing_data_collection 'Bruker SMART'
_computing_data_reduction 'Bruker SAINT'
_computing_molecular_graphics 'Bruker SHELXTL'
_computing_publication_material 'Bruker SHELXTL'
_computing_structure_refinement 'SHELXL-97 (Sheldrick, 1997)'
_computing_structure_solution 'SHELXS-97 (Sheldrick, 1990)'
_diffrn_ambient_temperature 291(2)
_diffrn_measured_fraction_theta_full 0.999
_diffrn_measured_fraction_theta_max 0.999
_diffrn_measurement_device_type 'CCD area detector'
_diffrn_measurement_method 'phi and omega scans'
_diffrn_radiation_monochromator graphite
_diffrn_radiation_source 'fine-focus sealed tube'
_diffrn_radiation_type MoK\a
_diffrn_radiation_wavelength 0.71073
_diffrn_reflns_av_R_equivalents 0.0540
_diffrn_reflns_av_sigmaI/netI 0.0316
_diffrn_reflns_limit_h_max 26
_diffrn_reflns_limit_h_min -25
_diffrn_reflns_limit_k_max 24
_diffrn_reflns_limit_k_min -25
_diffrn_reflns_limit_l_max 27
_diffrn_reflns_limit_l_min -30
_diffrn_reflns_number 57755
_diffrn_reflns_theta_full 26.00
_diffrn_reflns_theta_max 26.00
_diffrn_reflns_theta_min 1.59
_exptl_absorpt_coefficient_mu 4.843
_exptl_absorpt_correction_T_max 0.5942
_exptl_absorpt_correction_T_min 0.5505
_exptl_absorpt_correction_type multi-scan
_exptl_absorpt_process_details 'SADABS, Bruker(2000)'
_exptl_crystal_colour purple
_exptl_crystal_density_diffrn 1.822
_exptl_crystal_density_method 'not measured'
_exptl_crystal_description block
_exptl_crystal_F_000 5760
_exptl_crystal_size_max 0.22
_exptl_crystal_size_mid 0.18
_exptl_crystal_size_min 0.16
_refine_diff_density_max 0.791
_refine_diff_density_min -0.833
_refine_diff_density_rms 0.096
_refine_ls_extinction_method none
_refine_ls_goodness_of_fit_ref 1.087
_refine_ls_hydrogen_treatment constr
_refine_ls_matrix_type full
_refine_ls_number_parameters 619
_refine_ls_number_reflns 10822
_refine_ls_number_restraints 0
_refine_ls_restrained_S_all 1.087
_refine_ls_R_factor_all 0.0505
_refine_ls_R_factor_gt 0.0389
_refine_ls_shift/su_max 0.000
_refine_ls_shift/su_mean 0.000
_refine_ls_structure_factor_coef Fsqd
_refine_ls_weighting_details 'calc w=1/[\s^2^(Fo^2^)+(0.0600P)^2^+1.9900P] where P=(Fo^2^+2Fc^2^)/3'
_refine_ls_weighting_scheme calc
_refine_ls_wR_factor_gt 0.0982
_refine_ls_wR_factor_ref 0.1027
_reflns_number_gt 8927
_reflns_number_total 10822
_reflns_threshold_expression >2sigma(I)
_cod_data_source_file om1010275_si_001.cif
_cod_data_source_block 3
_cod_depositor_comments
;
The following automatic conversions were performed:

'_symmetry_cell_setting' value 'Orthorhombic' changed to
'orthorhombic' according to the built-in table from CIF Core
dictionary named 'cif_core.dic' version 2.4.1 from
2010-06-29.

'_exptl_absorpt_correction_type' value 'Multi-scan'
changed to 'multi-scan' according to the built-in table from CIF Core
dictionary named 'cif_core.dic' version 2.4.1 from 2010-06-29.

Automatic conversion script
Id: cif_fix_values 1646 2011-03-28 12:23:43Z adriana 
;
_cod_original_cell_volume 11035(4)
_cod_original_sg_symbol_H-M 'Pbca '
_cod_database_code 4063390

loop_
_symmetry_equiv_pos_as_xyz
'x, y, z'
'-x+1/2, -y, z+1/2'
'-x, y+1/2, -z+1/2'
'x+1/2, -y+1/2, -z'
'-x, -y, -z'
'x-1/2, y, -z-1/2'
'x, -y-1/2, z-1/2'
'-x-1/2, y-1/2, z'

loop_
_atom_site_label
_atom_site_type_symbol
_atom_site_fract_x
_atom_site_fract_y
_atom_site_fract_z
_atom_site_U_iso_or_equiv
_atom_site_adp_type
_atom_site_occupancy
_atom_site_symmetry_multiplicity
_atom_site_calc_flag
_atom_site_refinement_flags
_atom_site_disorder_assembly
_atom_site_disorder_group
B3 B 0.3422(2) 0.5773(3) 0.5722(2) 0.0404(11) Uani 1 1 d . . .
B4 B 0.2659(3) 0.5801(3) 0.5971(2) 0.0480(13) Uani 1 1 d . . .
H4 H 0.2271 0.5830 0.5689 0.058 Uiso 1 1 calc R . .
B5 B 0.2654(3) 0.6206(3) 0.6612(2) 0.0515(14) Uani 1 1 d . . .
H5 H 0.2260 0.6501 0.6742 0.062 Uiso 1 1 calc R . .
B6 B 0.3407(3) 0.6450(3) 0.6751(2) 0.0481(13) Uani 1 1 d . . .
H6 H 0.3506 0.6906 0.6969 0.058 Uiso 1 1 calc R . .
B7 B 0.3865(3) 0.5317(3) 0.6198(2) 0.0427(12) Uani 1 1 d . . .
H7 H 0.4261 0.5031 0.6062 0.051 Uiso 1 1 calc R . .
B8 B 0.3123(3) 0.5068(3) 0.6047(2) 0.0487(14) Uani 1 1 d . . .
H8 H 0.3030 0.4617 0.5818 0.058 Uiso 1 1 calc R . .
B9 B 0.2648(3) 0.5346(3) 0.6611(2) 0.0541(15) Uani 1 1 d . . .
H9 H 0.2242 0.5073 0.6745 0.065 Uiso 1 1 calc R . .
B10 B 0.3089(3) 0.5726(3) 0.7073(2) 0.0516(14) Uani 1 1 d . . .
H10 H 0.2975 0.5700 0.7508 0.062 Uiso 1 1 calc R . .
B11 B 0.3873(3) 0.5733(3) 0.6832(2) 0.0486(13) Uani 1 1 d . . .
H11 H 0.4271 0.5726 0.7106 0.058 Uiso 1 1 calc R . .
B12 B 0.3386(3) 0.5058(3) 0.6734(2) 0.0508(14) Uani 1 1 d . . .
H12 H 0.3468 0.4595 0.6949 0.061 Uiso 1 1 calc R . .
B13 B 0.4872(3) 0.7345(3) 0.3809(2) 0.0410(12) Uani 1 1 d . . .
H13 H 0.4429 0.7370 0.3600 0.049 Uiso 1 1 calc R . .
B14 B 0.5442(3) 0.6802(3) 0.3619(2) 0.0441(13) Uani 1 1 d . . .
H14 H 0.5377 0.6467 0.3274 0.053 Uiso 1 1 calc R . .
B15 B 0.5849(2) 0.6547(3) 0.4206(2) 0.0433(12) Uani 1 1 d . . .
H15 H 0.6045 0.6054 0.4245 0.052 Uiso 1 1 calc R . .
B16 B 0.5521(2) 0.6960(3) 0.4767(2) 0.0427(12) Uani 1 1 d . . .
H16 H 0.5496 0.6738 0.5173 0.051 Uiso 1 1 calc R . .
B17 B 0.5266(3) 0.8052(3) 0.4084(2) 0.0495(13) Uani 1 1 d . . .
H17 H 0.5082 0.8550 0.4048 0.059 Uiso 1 1 calc R . .
B18 B 0.5564(3) 0.7656(3) 0.3519(2) 0.0518(14) Uani 1 1 d . . .
H18 H 0.5573 0.7883 0.3115 0.062 Uiso 1 1 calc R . .
B19 B 0.6161(3) 0.7151(3) 0.3771(3) 0.0537(15) Uani 1 1 d . . .
H19 H 0.6568 0.7054 0.3521 0.064 Uiso 1 1 calc R . .
B20 B 0.6210(3) 0.7229(3) 0.4487(3) 0.0501(14) Uani 1 1 d . . .
H20 H 0.6645 0.7181 0.4707 0.060 Uiso 1 1 calc R . .
B21 B 0.5637(3) 0.7788(3) 0.4683(3) 0.0503(14) Uani 1 1 d . . .
H21 H 0.5688 0.8107 0.5039 0.060 Uiso 1 1 calc R . .
B22 B 0.6043(3) 0.7926(3) 0.4061(3) 0.0539(15) Uani 1 1 d . . .
H22 H 0.6368 0.8330 0.4009 0.065 Uiso 1 1 calc R . .
B23 B 0.2908(3) 0.7459(3) 0.3707(2) 0.0443(12) Uani 1 1 d . . .
H23 H 0.3339 0.7648 0.3876 0.053 Uiso 1 1 calc R . .
B24 B 0.2248(3) 0.7404(3) 0.4101(3) 0.0497(14) Uani 1 1 d . . .
H24 H 0.2252 0.7559 0.4529 0.060 Uiso 1 1 calc R . .
B25 B 0.1821(3) 0.6721(3) 0.3877(3) 0.0532(15) Uani 1 1 d . . .
H25 H 0.1544 0.6429 0.4160 0.064 Uiso 1 1 calc R . .
B26 B 0.2234(3) 0.6357(3) 0.3334(2) 0.0462(13) Uani 1 1 d . . .
H26 H 0.2225 0.5827 0.3264 0.055 Uiso 1 1 calc R . .
B27 B 0.2690(3) 0.7594(3) 0.3018(2) 0.0496(14) Uani 1 1 d . . .
H27 H 0.2978 0.7873 0.2734 0.060 Uiso 1 1 calc R . .
B28 B 0.2259(3) 0.7958(3) 0.3567(3) 0.0570(16) Uani 1 1 d . . .
H28 H 0.2263 0.8487 0.3645 0.068 Uiso 1 1 calc R . .
B29 B 0.1586(3) 0.7515(4) 0.3668(3) 0.0664(19) Uani 1 1 d . . .
H29 H 0.1155 0.7734 0.3806 0.080 Uiso 1 1 calc R . .
B30 B 0.1604(3) 0.6867(4) 0.3191(3) 0.0659(18) Uani 1 1 d . . .
H30 H 0.1181 0.6668 0.3017 0.079 Uiso 1 1 calc R . .
B31 B 0.2294(3) 0.6928(3) 0.2777(2) 0.0563(15) Uani 1 1 d . . .
H31 H 0.2321 0.6775 0.2349 0.068 Uiso 1 1 calc R . .
B32 B 0.1887(3) 0.7652(4) 0.3019(3) 0.0663(19) Uani 1 1 d . . .
H32 H 0.1646 0.7980 0.2738 0.080 Uiso 1 1 calc R . .
C1 C 0.3848(2) 0.6140(3) 0.62351(19) 0.0425(11) Uani 1 1 d . . .
C2 C 0.3143(2) 0.6424(3) 0.61130(19) 0.0456(11) Uani 1 1 d . . .
C3 C 0.4965(2) 0.7445(2) 0.44895(18) 0.0370(10) Uani 1 1 d . . .
C4 C 0.5067(2) 0.6723(2) 0.42146(16) 0.0335(9) Uani 1 1 d . . .
C5 C 0.2604(2) 0.6723(2) 0.38659(18) 0.0373(9) Uani 1 1 d . . .
C6 C 0.2859(2) 0.6851(2) 0.32446(18) 0.0397(10) Uani 1 1 d . . .
C7 C 0.4081(2) 0.8864(2) 0.57578(19) 0.0447(11) Uani 1 1 d . . .
C8 C 0.4686(2) 0.8646(3) 0.5789(2) 0.0461(11) Uani 1 1 d . . .
H8A H 0.4944 0.8710 0.5467 0.055 Uiso 1 1 calc R . .
C9 C 0.4912(2) 0.8249(3) 0.6197(2) 0.0513(13) Uani 1 1 d . . .
H9A H 0.5318 0.8053 0.6158 0.062 Uiso 1 1 calc R . .
C10 C 0.4529(2) 0.8042(3) 0.6620(2) 0.0481(12) Uani 1 1 d . . .
C11 C 0.3919(3) 0.8257(3) 0.6598(2) 0.0514(13) Uani 1 1 d . . .
H11A H 0.3624 0.8047 0.6841 0.062 Uiso 1 1 calc R . .
C12 C 0.3690(2) 0.8636(3) 0.6178(2) 0.0479(12) Uani 1 1 d . . .
H12A H 0.3249 0.8700 0.6146 0.057 Uiso 1 1 calc R . .
C13 C 0.4763(3) 0.7626(3) 0.7075(2) 0.0527(13) Uani 1 1 d . . .
H13A H 0.4871 0.7898 0.7378 0.079 Uiso 1 1 calc R . .
H13B H 0.5116 0.7389 0.6955 0.079 Uiso 1 1 calc R . .
H13C H 0.4451 0.7323 0.7184 0.079 Uiso 1 1 calc R . .
C14 C 0.3859(3) 0.9299(3) 0.5306(2) 0.0593(14) Uani 1 1 d . . .
H14A H 0.4107 0.9203 0.4985 0.071 Uiso 1 1 calc R . .
C15 C 0.3198(3) 0.9234(3) 0.5143(2) 0.0573(14) Uani 1 1 d . . .
H15A H 0.3120 0.8795 0.5026 0.086 Uiso 1 1 calc R . .
H15B H 0.3112 0.9531 0.4850 0.086 Uiso 1 1 calc R . .
H15C H 0.2942 0.9336 0.5448 0.086 Uiso 1 1 calc R . .
C16 C 0.3999(3) 1.0021(3) 0.5478(3) 0.0602(14) Uani 1 1 d . . .
H16A H 0.3837 1.0314 0.5210 0.090 Uiso 1 1 calc R . .
H16B H 0.4433 1.0081 0.5506 0.090 Uiso 1 1 calc R . .
H16C H 0.3812 1.0109 0.5823 0.090 Uiso 1 1 calc R . .
C17 C 0.3557(2) 0.4556(2) 0.4040(2) 0.0449(11) Uani 1 1 d . . .
C18 C 0.4177(2) 0.4578(2) 0.39226(19) 0.0397(10) Uani 1 1 d . . .
H18A H 0.4475 0.4556 0.4220 0.048 Uiso 1 1 calc R . .
C19 C 0.4373(2) 0.4738(2) 0.34018(19) 0.0397(10) Uani 1 1 d . . .
H19A H 0.4806 0.4832 0.3338 0.048 Uiso 1 1 calc R . .
C20 C 0.3948(2) 0.4876(2) 0.29982(18) 0.0384(10) Uani 1 1 d . . .
C21 C 0.3327(2) 0.4853(2) 0.3115(2) 0.0444(11) Uani 1 1 d . . .
H21A H 0.3033 0.5024 0.2851 0.053 Uiso 1 1 calc R . .
C22 C 0.3132(2) 0.4693(2) 0.3636(2) 0.0479(12) Uani 1 1 d . . .
H22A H 0.2701 0.4749 0.3733 0.058 Uiso 1 1 calc R . .
C23 C 0.3356(2) 0.4358(3) 0.4617(2) 0.0535(13) Uani 1 1 d . . .
H23A H 0.3313 0.3892 0.4636 0.080 Uiso 1 1 calc R . .
H23B H 0.2972 0.4560 0.4700 0.080 Uiso 1 1 calc R . .
H23C H 0.3658 0.4498 0.4875 0.080 Uiso 1 1 calc R . .
C24 C 0.4171(3) 0.5039(3) 0.23965(19) 0.0511(13) Uani 1 1 d . . .
H24A H 0.3855 0.5306 0.2223 0.061 Uiso 1 1 calc R . .
C25 C 0.4184(3) 0.4362(3) 0.2099(2) 0.0539(13) Uani 1 1 d . . .
H25A H 0.4365 0.4412 0.1746 0.081 Uiso 1 1 calc R . .
H25B H 0.3775 0.4200 0.2061 0.081 Uiso 1 1 calc R . .
H25C H 0.4420 0.4057 0.2309 0.081 Uiso 1 1 calc R . .
C26 C 0.4762(3) 0.5414(3) 0.2372(2) 0.0578(14) Uani 1 1 d . . .
H26A H 0.4881 0.5470 0.2000 0.087 Uiso 1 1 calc R . .
H26B H 0.5073 0.5177 0.2563 0.087 Uiso 1 1 calc R . .
H26C H 0.4707 0.5834 0.2538 0.087 Uiso 1 1 calc R . .
C1A C 0.3893(6) 0.9756(6) 0.3474(5) 0.063(3) Uani 0.50 1 d P . .
H1AA H 0.4145 0.9712 0.3152 0.076 Uiso 0.50 1 calc PR . .
H1AB H 0.3545 1.0025 0.3377 0.076 Uiso 0.50 1 calc PR . .
Cl1 Cl 0.36336(14) 0.90084(16) 0.36462(12) 0.0672(9) Uani 0.50 1 d P . .
Cl2 Cl 0.42685(15) 1.01196(16) 0.39157(13) 0.0680(8) Uani 0.50 1 d P . .
Ru1 Ru 0.411310(18) 0.77710(2) 0.581141(15) 0.04041(10) Uani 1 1 d . . .
Ru2 Ru 0.378606(17) 0.64858(2) 0.501997(15) 0.03978(10) Uani 1 1 d . . .
Ru3 Ru 0.376140(15) 0.552799(17) 0.370523(13) 0.03100(9) Uani 1 1 d . . .
Se1 Se 0.44840(2) 0.66258(2) 0.584181(18) 0.04002(12) Uani 1 1 d . . .
Se2 Se 0.31169(2) 0.71779(2) 0.563355(18) 0.04041(12) Uani 1 1 d . . .
Se3 Se 0.41420(2) 0.75878(2) 0.480035(18) 0.03993(12) Uani 1 1 d . . .
Se4 Se 0.453049(19) 0.59725(2) 0.439173(16) 0.03240(10) Uani 1 1 d . . .
Se5 Se 0.30391(2) 0.60995(2) 0.432915(18) 0.03976(12) Uani 1 1 d . . .
Se6 Se 0.36466(2) 0.64532(2) 0.305465(17) 0.03878(11) Uani 1 1 d . . .

loop_
_atom_site_aniso_label
_atom_site_aniso_U_11
_atom_site_aniso_U_22
_atom_site_aniso_U_33
_atom_site_aniso_U_23
_atom_site_aniso_U_13
_atom_site_aniso_U_12
B3 0.036(3) 0.044(3) 0.041(3) -0.001(2) 0.002(2) 0.002(2)
B4 0.037(3) 0.061(4) 0.046(3) 0.001(3) 0.008(2) -0.003(3)
B5 0.042(3) 0.068(4) 0.044(3) -0.003(3) 0.008(2) -0.002(3)
B6 0.044(3) 0.061(4) 0.040(3) 0.006(3) 0.003(2) 0.000(3)
B7 0.044(3) 0.047(3) 0.038(3) 0.005(2) 0.000(2) 0.001(2)
B8 0.047(3) 0.056(4) 0.044(3) 0.013(3) 0.008(2) 0.000(3)
B9 0.054(3) 0.068(4) 0.041(3) -0.002(3) 0.012(3) -0.015(3)
B10 0.056(4) 0.066(4) 0.032(3) 0.008(3) 0.008(2) 0.002(3)
B11 0.052(3) 0.056(4) 0.039(3) 0.000(3) 0.001(2) 0.002(3)
B12 0.055(3) 0.058(4) 0.039(3) 0.008(3) 0.012(3) 0.001(3)
B13 0.048(3) 0.047(3) 0.027(2) -0.003(2) 0.006(2) -0.003(2)
B14 0.044(3) 0.056(3) 0.032(2) -0.008(2) 0.008(2) -0.011(2)
B15 0.034(3) 0.049(3) 0.047(3) -0.009(2) 0.005(2) 0.000(2)
B16 0.037(3) 0.052(3) 0.040(3) -0.014(2) -0.006(2) -0.005(2)
B17 0.051(3) 0.047(3) 0.050(3) 0.000(3) 0.004(3) -0.009(3)
B18 0.058(4) 0.059(4) 0.038(3) 0.005(3) -0.001(3) -0.013(3)
B19 0.046(3) 0.063(4) 0.052(3) -0.013(3) 0.022(3) -0.010(3)
B20 0.036(3) 0.063(4) 0.052(3) -0.012(3) 0.002(2) -0.009(3)
B21 0.043(3) 0.057(4) 0.052(3) -0.018(3) 0.006(3) -0.018(3)
B22 0.046(3) 0.057(4) 0.058(4) -0.005(3) 0.010(3) -0.023(3)
B23 0.047(3) 0.037(3) 0.049(3) -0.003(2) 0.002(2) 0.007(2)
B24 0.052(3) 0.047(3) 0.050(3) -0.004(3) 0.005(3) 0.020(3)
B25 0.037(3) 0.065(4) 0.058(4) 0.007(3) 0.001(3) 0.005(3)
B26 0.049(3) 0.049(3) 0.041(3) -0.002(2) -0.016(2) -0.005(3)
B27 0.057(4) 0.048(3) 0.044(3) 0.005(2) -0.006(3) 0.017(3)
B28 0.068(4) 0.048(4) 0.055(3) 0.005(3) 0.005(3) 0.032(3)
B29 0.050(4) 0.079(5) 0.071(4) 0.014(4) 0.007(3) 0.029(3)
B30 0.048(4) 0.084(5) 0.067(4) 0.005(4) -0.022(3) 0.006(3)
B31 0.067(4) 0.062(4) 0.040(3) 0.005(3) -0.017(3) 0.011(3)
B32 0.067(4) 0.068(5) 0.064(4) 0.009(3) -0.019(3) 0.024(3)
C1 0.039(2) 0.056(3) 0.032(2) 0.001(2) 0.0031(18) 0.002(2)
C2 0.046(3) 0.054(3) 0.037(2) 0.003(2) 0.013(2) 0.006(2)
C3 0.041(2) 0.030(2) 0.040(2) -0.0043(18) -0.0004(19) -0.0058(18)
C4 0.039(2) 0.032(2) 0.029(2) -0.0051(16) 0.0044(17) -0.0042(18)
C5 0.038(2) 0.041(2) 0.033(2) -0.0044(18) -0.0012(19) 0.0046(19)
C6 0.043(3) 0.040(3) 0.037(2) 0.0020(19) -0.0020(19) 0.0091(19)
C7 0.053(3) 0.043(3) 0.038(2) -0.013(2) 0.008(2) 0.007(2)
C8 0.047(3) 0.048(3) 0.044(3) -0.016(2) 0.001(2) 0.003(2)
C9 0.048(3) 0.061(3) 0.045(3) -0.017(2) -0.011(2) 0.002(2)
C10 0.058(3) 0.044(3) 0.043(3) -0.014(2) -0.010(2) -0.002(2)
C11 0.057(3) 0.065(4) 0.032(2) -0.015(2) 0.004(2) 0.010(3)
C12 0.050(3) 0.055(3) 0.038(2) -0.016(2) -0.001(2) 0.010(2)
C13 0.062(3) 0.054(3) 0.041(3) -0.014(2) -0.018(2) 0.007(3)
C14 0.065(4) 0.055(3) 0.057(3) -0.001(3) 0.004(3) 0.014(3)
C15 0.058(3) 0.059(3) 0.055(3) 0.021(3) -0.005(3) 0.008(3)
C16 0.062(3) 0.054(3) 0.064(3) 0.007(3) -0.008(3) 0.017(3)
C17 0.055(3) 0.033(2) 0.047(3) -0.002(2) 0.005(2) -0.009(2)
C18 0.052(3) 0.029(2) 0.039(2) -0.0043(18) 0.005(2) 0.0025(19)
C19 0.043(2) 0.025(2) 0.050(3) -0.0037(19) -0.001(2) 0.0000(18)
C20 0.050(3) 0.033(2) 0.032(2) -0.0074(18) -0.0067(19) 0.001(2)
C21 0.049(3) 0.035(2) 0.049(3) -0.015(2) -0.005(2) -0.007(2)
C22 0.053(3) 0.035(3) 0.056(3) -0.010(2) 0.001(2) -0.009(2)
C23 0.048(3) 0.048(3) 0.065(3) 0.014(3) 0.012(3) -0.005(2)
C24 0.075(4) 0.047(3) 0.032(2) -0.011(2) -0.003(2) -0.001(3)
C25 0.068(4) 0.044(3) 0.050(3) -0.010(2) 0.007(3) 0.023(3)
C26 0.062(3) 0.056(3) 0.055(3) 0.001(3) 0.008(3) 0.002(3)
C1A 0.072(7) 0.060(7) 0.057(7) 0.035(6) -0.025(6) -0.020(6)
Cl1 0.0666(17) 0.0706(18) 0.0646(17) 0.0315(14) -0.0263(14) -0.0368(15)
Cl2 0.0716(18) 0.0686(19) 0.0638(17) -0.0186(14) 0.0262(14) -0.0277(15)
Ru1 0.0425(2) 0.0450(2) 0.03370(19) -0.01345(15) -0.00186(15) 0.00568(16)
Ru2 0.0416(2) 0.0449(2) 0.03288(19) -0.01242(15) -0.00147(15) 0.00509(16)
Ru3 0.03608(19) 0.03019(18) 0.02673(17) -0.00098(13) -0.00202(13) 0.00070(13)
Se1 0.0421(3) 0.0449(3) 0.0330(2) -0.01254(19) -0.00132(18) 0.0053(2)
Se2 0.0421(3) 0.0458(3) 0.0334(2) -0.01250(19) -0.00176(18) 0.0058(2)
Se3 0.0422(2) 0.0444(3) 0.0332(2) -0.01311(19) -0.00170(18) 0.0050(2)
Se4 0.0344(2) 0.0343(2) 0.0285(2) -0.00328(16) 0.00009(16) -0.00103(17)
Se5 0.0423(3) 0.0439(3) 0.0331(2) -0.01190(18) -0.00152(18) 0.00522(19)
Se6 0.0467(3) 0.0394(3) 0.0302(2) 0.00513(17) 0.00641(18) 0.00631(19)

loop_
_atom_type_symbol
_atom_type_description
_atom_type_scat_dispersion_real
_atom_type_scat_dispersion_imag
_atom_type_scat_source
C C 0.0033 0.0016 'International Tables Vol C Tables 4.2.6.8 and 6.1.1.4'
H H 0.0000 0.0000 'International Tables Vol C Tables 4.2.6.8 and 6.1.1.4'
B B 0.0013 0.0007 'International Tables Vol C Tables 4.2.6.8 and 6.1.1.4'
Se Se -0.0929 2.2259 'International Tables Vol C Tables 4.2.6.8 and 6.1.1.4'
Ru Ru -1.2594 0.8363 'International Tables Vol C Tables 4.2.6.8 and 6.1.1.4'
Cl Cl 0.1484 0.1585 'International Tables Vol C Tables 4.2.6.8 and 6.1.1.4'

loop_
_geom_angle_atom_site_label_1
_geom_angle_atom_site_label_2
_geom_angle_atom_site_label_3
_geom_angle
_geom_angle_site_symmetry_1
_geom_angle_site_symmetry_3
_geom_angle_publ_flag
C1 B3 C2 57.3(3) . . ?
C1 B3 B8 102.9(4) . . ?
C2 B3 B8 104.1(4) . . ?
C1 B3 B4 103.9(4) . . ?
C2 B3 B4 57.3(3) . . ?
B8 B3 B4 61.7(3) . . ?
C1 B3 B7 57.2(3) . . ?
C2 B3 B7 103.1(4) . . ?
B8 B3 B7 58.6(3) . . ?
B4 B3 B7 107.6(4) . . ?
C1 B3 Ru2 94.7(3) . . ?
C2 B3 Ru2 92.7(3) . . ?
B8 B3 Ru2 160.4(4) . . ?
B4 B3 Ru2 122.7(3) . . ?
B7 B3 Ru2 127.7(3) . . ?
C2 B4 B3 60.5(3) . . ?
C2 B4 B5 58.1(3) . . ?
B3 B4 B5 109.0(4) . . ?
C2 B4 B8 104.5(4) . . ?
B3 B4 B8 59.1(3) . . ?
B5 B4 B8 107.2(4) . . ?
C2 B4 B9 102.3(4) . . ?
B3 B4 B9 107.0(4) . . ?
B5 B4 B9 58.3(4) . . ?
B8 B4 B9 60.0(3) . . ?
C2 B4 H4 125.0 . . ?
B3 B4 H4 120.8 . . ?
B5 B4 H4 121.9 . . ?
B8 B4 H4 122.8 . . ?
B9 B4 H4 124.1 . . ?
C2 B5 B6 58.1(3) . . ?
C2 B5 B9 105.6(4) . . ?
B6 B5 B9 106.9(5) . . ?
C2 B5 B10 105.7(4) . . ?
B6 B5 B10 62.0(4) . . ?
B9 B5 B10 56.7(4) . . ?
C2 B5 B4 58.4(3) . . ?
B6 B5 B4 107.4(4) . . ?
B9 B5 B4 62.2(4) . . ?
B10 B5 B4 107.7(5) . . ?
C2 B5 H5 124.3 . . ?
B6 B5 H5 121.6 . . ?
B9 B5 H5 122.8 . . ?
B10 B5 H5 122.6 . . ?
B4 B5 H5 121.1 . . ?
C2 B6 C1 59.2(3) . . ?
C2 B6 B5 59.0(3) . . ?
C1 B6 B5 106.2(4) . . ?
C2 B6 B11 105.9(4) . . ?
C1 B6 B11 57.4(3) . . ?
B5 B6 B11 108.9(5) . . ?
C2 B6 B10 104.5(4) . . ?
C1 B6 B10 103.7(4) . . ?
B5 B6 B10 59.6(4) . . ?
B11 B6 B10 60.3(3) . . ?
C2 B6 H6 123.5 . . ?
C1 B6 H6 124.3 . . ?
B5 B6 H6 121.4 . . ?
B11 B6 H6 121.9 . . ?
B10 B6 H6 123.8 . . ?
C1 B7 B8 106.5(4) . . ?
C1 B7 B12 104.3(4) . . ?
B8 B7 B12 61.1(3) . . ?
C1 B7 B11 58.3(3) . . ?
B8 B7 B11 109.7(4) . . ?
B12 B7 B11 59.7(3) . . ?
C1 B7 B3 60.1(3) . . ?
B8 B7 B3 60.5(3) . . ?
B12 B7 B3 108.9(4) . . ?
B11 B7 B3 109.3(4) . . ?
C1 B7 H7 124.5 . . ?
B8 B7 H7 120.9 . . ?
B12 B7 H7 122.4 . . ?
B11 B7 H7 121.1 . . ?
B3 B7 H7 120.4 . . ?
B7 B8 B3 60.9(3) . . ?
B7 B8 B12 60.1(3) . . ?
B3 B8 B12 108.5(4) . . ?
B7 B8 B4 107.4(5) . . ?
B3 B8 B4 59.2(3) . . ?
B12 B8 B4 106.7(4) . . ?
B7 B8 B9 106.1(4) . . ?
B3 B8 B9 107.3(5) . . ?
B12 B8 B9 57.9(3) . . ?
B4 B8 B9 60.2(3) . . ?
B7 B8 H8 121.9 . . ?
B3 B8 H8 121.3 . . ?
B12 B8 H8 122.4 . . ?
B4 B8 H8 122.3 . . ?
B9 B8 H8 123.1 . . ?
B10 B9 B12 60.6(4) . . ?
B10 B9 B5 62.2(4) . . ?
B12 B9 B5 109.3(5) . . ?
B10 B9 B8 109.3(4) . . ?
B12 B9 B8 59.9(3) . . ?
B5 B9 B8 108.0(4) . . ?
B10 B9 B4 109.8(5) . . ?
B12 B9 B4 107.9(4) . . ?
B5 B9 B4 59.5(4) . . ?
B8 B9 B4 59.8(3) . . ?
B10 B9 H9 119.9 . . ?
B12 B9 H9 121.5 . . ?
B5 B9 H9 121.0 . . ?
B8 B9 H9 121.8 . . ?
B4 B9 H9 121.8 . . ?
B9 B10 B12 61.6(4) . . ?
B9 B10 B5 61.1(4) . . ?
B12 B10 B5 109.3(4) . . ?
B9 B10 B11 109.0(4) . . ?
B12 B10 B11 59.6(4) . . ?
B5 B10 B11 107.0(4) . . ?
B9 B10 B6 107.6(4) . . ?
B12 B10 B6 106.9(4) . . ?
B5 B10 B6 58.4(3) . . ?
B11 B10 B6 59.3(3) . . ?
B9 B10 H10 120.4 . . ?
B12 B10 H10 121.2 . . ?
B5 B10 H10 121.7 . . ?
B11 B10 H10 122.1 . . ?
B6 B10 H10 123.3 . . ?
C1 B11 B12 104.4(4) . . ?
C1 B11 B7 58.2(3) . . ?
B12 B11 B7 59.9(3) . . ?
C1 B11 B6 58.8(3) . . ?
B12 B11 B6 106.3(4) . . ?
B7 B11 B6 106.7(4) . . ?
C1 B11 B10 104.9(4) . . ?
B12 B11 B10 57.7(4) . . ?
B7 B11 B10 105.8(4) . . ?
B6 B11 B10 60.4(3) . . ?
C1 B11 H11 124.3 . . ?
B12 B11 H11 123.5 . . ?
B7 B11 H11 122.5 . . ?
B6 B11 H11 121.9 . . ?
B10 B11 H11 123.3 . . ?
B10 B12 B9 57.8(4) . . ?
B10 B12 B11 62.7(4) . . ?
B9 B12 B11 108.5(5) . . ?
B10 B12 B7 110.2(4) . . ?
B9 B12 B7 108.6(4) . . ?
B11 B12 B7 60.4(3) . . ?
B10 B12 B8 109.1(5) . . ?
B9 B12 B8 62.3(3) . . ?
B11 B12 B8 108.4(4) . . ?
B7 B12 B8 58.8(3) . . ?
B10 B12 H12 120.7 . . ?
B9 B12 H12 121.7 . . ?
B11 B12 H12 120.7 . . ?
B7 B12 H12 121.4 . . ?
B8 B12 H12 121.2 . . ?
C4 B13 C3 58.3(3) . . ?
C4 B13 B14 59.3(3) . . ?
C3 B13 B14 104.9(4) . . ?
C4 B13 B18 106.9(4) . . ?
C3 B13 B18 104.3(4) . . ?
B14 B13 B18 60.8(3) . . ?
C4 B13 B17 105.3(4) . . ?
C3 B13 B17 58.7(3) . . ?
B14 B13 B17 105.6(4) . . ?
B18 B13 B17 57.5(3) . . ?
C4 B13 H13 122.7 . . ?
C3 B13 H13 124.2 . . ?
B14 B13 H13 122.5 . . ?
B18 B13 H13 122.9 . . ?
B17 B13 H13 123.8 . . ?
C4 B14 B13 58.5(3) . . ?
C4 B14 B19 106.8(4) . . ?
B13 B14 B19 108.9(4) . . ?
C4 B14 B15 60.7(3) . . ?
B13 B14 B15 109.3(4) . . ?
B19 B14 B15 60.0(3) . . ?
C4 B14 B18 106.7(4) . . ?
B13 B14 B18 61.2(3) . . ?
B19 B14 B18 60.0(4) . . ?
B15 B14 B18 108.9(4) . . ?
C4 B14 H14 123.2 . . ?
B13 B14 H14 121.0 . . ?
B19 B14 H14 121.9 . . ?
B15 B14 H14 120.6 . . ?
B18 B14 H14 121.5 . . ?
B20 B15 C4 105.9(4) . . ?
B20 B15 B16 59.6(3) . . ?
C4 B15 B16 59.7(3) . . ?
B20 B15 B19 60.4(4) . . ?
C4 B15 B19 103.9(4) . . ?
B16 B15 B19 107.0(4) . . ?
B20 B15 B14 108.2(4) . . ?
C4 B15 B14 57.1(3) . . ?
B16 B15 B14 106.7(4) . . ?
B19 B15 B14 59.8(3) . . ?
B20 B15 H15 121.6 . . ?
C4 B15 H15 124.6 . . ?
B16 B15 H15 122.0 . . ?
B19 B15 H15 122.9 . . ?
B14 B15 H15 122.4 . . ?
C3 B16 B21 59.2(3) . . ?
C3 B16 B20 105.9(4) . . ?
B21 B16 B20 61.1(4) . . ?
C3 B16 C4 56.6(3) . . ?
B21 B16 C4 105.3(4) . . ?
B20 B16 C4 105.8(4) . . ?
C3 B16 B15 104.9(4) . . ?
B21 B16 B15 108.5(4) . . ?
B20 B16 B15 59.5(3) . . ?
C4 B16 B15 59.6(3) . . ?
C3 B16 H16 124.4 . . ?
B21 B16 H16 121.5 . . ?
B20 B16 H16 122.2 . . ?
C4 B16 H16 124.1 . . ?
B15 B16 H16 122.1 . . ?
B22 B17 C3 106.7(5) . . ?
B22 B17 B18 62.1(4) . . ?
C3 B17 B18 105.6(4) . . ?
B22 B17 B21 61.7(4) . . ?
C3 B17 B21 58.2(3) . . ?
B18 B17 B21 110.5(5) . . ?
B22 B17 B13 109.7(5) . . ?
C3 B17 B13 57.3(3) . . ?
B18 B17 B13 60.6(3) . . ?
B21 B17 B13 106.5(4) . . ?
B22 B17 H17 120.0 . . ?
C3 B17 H17 125.0 . . ?
B18 B17 H17 120.5 . . ?
B21 B17 H17 121.2 . . ?
B13 B17 H17 122.4 . . ?
B17 B18 B19 105.7(4) . . ?
B17 B18 B22 58.6(3) . . ?
B19 B18 B22 59.2(4) . . ?
B17 B18 B14 107.0(4) . . ?
B19 B18 B14 59.6(3) . . ?
B22 B18 B14 106.8(4) . . ?
B17 B18 B13 61.9(3) . . ?
B19 B18 B13 106.1(4) . . ?
B22 B18 B13 108.1(4) . . ?
B14 B18 B13 58.0(3) . . ?
B17 B18 H18 122.2 . . ?
B19 B18 H18 123.2 . . ?
B22 B18 H18 122.3 . . ?
B14 B18 H18 122.8 . . ?
B13 B18 H18 121.7 . . ?
B22 B19 B14 108.6(4) . . ?
B22 B19 B20 61.6(4) . . ?
B14 B19 B20 107.4(4) . . ?
B22 B19 B15 109.1(4) . . ?
B14 B19 B15 60.2(3) . . ?
B20 B19 B15 59.0(3) . . ?
B22 B19 B18 60.6(4) . . ?
B14 B19 B18 60.4(4) . . ?
B20 B19 B18 109.8(4) . . ?
B15 B19 B18 109.4(4) . . ?
B22 B19 H19 120.6 . . ?
B14 B19 H19 122.0 . . ?
B20 B19 H19 121.5 . . ?
B15 B19 H19 121.5 . . ?
B18 B19 H19 120.5 . . ?
B15 B20 B16 60.9(3) . . ?
B15 B20 B21 107.8(4) . . ?
B16 B20 B21 58.9(3) . . ?
B15 B20 B19 60.6(3) . . ?
B16 B20 B19 108.1(4) . . ?
B21 B20 B19 106.7(5) . . ?
B15 B20 B22 108.2(4) . . ?
B16 B20 B22 107.6(4) . . ?
B21 B20 B22 60.2(4) . . ?
B19 B20 B22 58.8(4) . . ?
B15 B20 H20 121.0 . . ?
B16 B20 H20 121.7 . . ?
B21 B20 H20 122.6 . . ?
B19 B20 H20 122.3 . . ?
B22 B20 H20 122.0 . . ?
C3 B21 B16 60.0(3) . . ?
C3 B21 B20 105.7(4) . . ?
B16 B21 B20 60.0(3) . . ?
C3 B21 B17 59.6(3) . . ?
B16 B21 B17 109.4(4) . . ?
B20 B21 B17 107.3(4) . . ?
C3 B21 B22 104.9(4) . . ?
B16 B21 B22 109.2(4) . . ?
B20 B21 B22 61.1(4) . . ?
B17 B21 B22 57.9(4) . . ?
C3 B21 H21 123.8 . . ?
B16 B21 H21 120.2 . . ?
B20 B21 H21 122.2 . . ?
B17 B21 H21 122.0 . . ?
B22 B21 H21 122.5 . . ?
B17 B22 B19 107.1(4) . . ?
B17 B22 B18 59.3(4) . . ?
B19 B22 B18 60.2(4) . . ?
B17 B22 B21 60.4(3) . . ?
B19 B22 B21 106.1(4) . . ?
B18 B22 B21 107.3(4) . . ?
B17 B22 B20 107.4(4) . . ?
B19 B22 B20 59.6(4) . . ?
B18 B22 B20 107.9(4) . . ?
B21 B22 B20 58.8(4) . . ?
B17 B22 H22 122.0 . . ?
B19 B22 H22 122.5 . . ?
B18 B22 H22 121.8 . . ?
B21 B22 H22 122.7 . . ?
B20 B22 H22 122.2 . . ?
C6 B23 C5 58.3(3) . . ?
C6 B23 B24 105.9(4) . . ?
C5 B23 B24 59.3(3) . . ?
C6 B23 B28 103.9(4) . . ?
C5 B23 B28 104.0(4) . . ?
B24 B23 B28 59.0(3) . . ?
C6 B23 B27 57.1(3) . . ?
C5 B23 B27 104.6(4) . . ?
B24 B23 B27 108.4(4) . . ?
B28 B23 B27 60.9(3) . . ?
C6 B23 H23 124.6 . . ?
C5 B23 H23 124.2 . . ?
B24 B23 H23 121.6 . . ?
B28 B23 H23 123.7 . . ?
B27 B23 H23 122.2 . . ?
C5 B24 B28 105.8(4) . . ?
C5 B24 B23 58.9(3) . . ?
B28 B24 B23 61.7(4) . . ?
C5 B24 B25 59.1(3) . . ?
B28 B24 B25 106.8(5) . . ?
B23 B24 B25 108.4(4) . . ?
C5 B24 B29 105.6(4) . . ?
B28 B24 B29 59.0(4) . . ?
B23 B24 B29 109.1(5) . . ?
B25 B24 B29 59.6(4) . . ?
C5 B24 H24 123.9 . . ?
B28 B24 H24 122.4 . . ?
B23 B24 H24 120.4 . . ?
B25 B24 H24 122.1 . . ?
B29 B24 H24 122.3 . . ?
C5 B25 B24 58.4(3) . . ?
C5 B25 B26 58.7(3) . . ?
B24 B25 B26 107.3(4) . . ?
C5 B25 B30 104.6(4) . . ?
B24 B25 B30 107.7(5) . . ?
B26 B25 B30 59.5(4) . . ?
C5 B25 B29 106.4(5) . . ?
B24 B25 B29 61.4(4) . . ?
B26 B25 B29 108.2(5) . . ?
B30 B25 B29 59.7(4) . . ?
C5 B25 H25 124.3 . . ?
B24 B25 H25 121.6 . . ?
B26 B25 H25 121.9 . . ?
B30 B25 H25 122.9 . . ?
B29 B25 H25 121.3 . . ?
C5 B26 C6 57.5(3) . . ?
C5 B26 B30 105.3(4) . . ?
C6 B26 B30 104.4(5) . . ?
C5 B26 B25 58.8(3) . . ?
C6 B26 B25 104.8(4) . . ?
B30 B26 B25 60.3(4) . . ?
C5 B26 B31 105.2(4) . . ?
C6 B26 B31 57.5(3) . . ?
B30 B26 B31 61.4(4) . . ?
B25 B26 B31 109.6(5) . . ?
C5 B26 H26 124.2 . . ?
C6 B26 H26 125.3 . . ?
B30 B26 H26 122.5 . . ?
B25 B26 H26 121.5 . . ?
B31 B26 H26 121.4 . . ?
C6 B27 B31 60.2(3) . . ?
C6 B27 B32 106.4(5) . . ?
B31 B27 B32 63.3(4) . . ?
C6 B27 B23 58.6(3) . . ?
B31 B27 B23 109.8(4) . . ?
B32 B27 B23 106.0(4) . . ?
C6 B27 B28 104.0(4) . . ?
B31 B27 B28 108.7(5) . . ?
B32 B27 B28 56.7(4) . . ?
B23 B27 B28 59.5(3) . . ?
C6 B27 H27 124.0 . . ?
B31 B27 H27 118.8 . . ?
B32 B27 H27 122.6 . . ?
B23 B27 H27 121.9 . . ?
B28 B27 H27 124.0 . . ?
B32 B28 B24 110.7(5) . . ?
B32 B28 B29 61.0(5) . . ?
B24 B28 B29 62.7(4) . . ?
B32 B28 B23 108.9(5) . . ?
B24 B28 B23 59.3(3) . . ?
B29 B28 B23 110.2(5) . . ?
B32 B28 B27 60.3(4) . . ?
B24 B28 B27 107.7(4) . . ?
B29 B28 B27 109.3(5) . . ?
B23 B28 B27 59.6(3) . . ?
B32 B28 H28 120.5 . . ?
B24 B28 H28 120.7 . . ?
B29 B28 H28 119.5 . . ?
B23 B28 H28 121.6 . . ?
B27 B28 H28 122.2 . . ?
B28 B29 B32 58.0(4) . . ?
B28 B29 B30 106.0(5) . . ?
B32 B29 B30 60.5(4) . . ?
B28 B29 B25 105.8(4) . . ?
B32 B29 B25 107.5(5) . . ?
B30 B29 B25 60.1(4) . . ?
B28 B29 B24 58.3(4) . . ?
B32 B29 B24 104.8(5) . . ?
B30 B29 B24 106.1(4) . . ?
B25 B29 B24 59.0(4) . . ?
B28 B29 H29 123.8 . . ?
B32 B29 H29 122.7 . . ?
B30 B29 H29 122.0 . . ?
B25 B29 H29 122.1 . . ?
B24 B29 H29 123.7 . . ?
B26 B30 B29 109.1(4) . . ?
B26 B30 B32 108.1(5) . . ?
B29 B30 B32 59.1(4) . . ?
B26 B30 B25 60.1(3) . . ?
B29 B30 B25 60.2(4) . . ?
B32 B30 B25 106.6(5) . . ?
B26 B30 B31 60.4(4) . . ?
B29 B30 B31 109.6(5) . . ?
B32 B30 B31 61.0(4) . . ?
B25 B30 B31 108.7(4) . . ?
B26 B30 H30 121.2 . . ?
B29 B30 H30 121.1 . . ?
B32 B30 H30 122.5 . . ?
B25 B30 H30 122.2 . . ?
B31 B30 H30 120.4 . . ?
C6 B31 B27 58.2(3) . . ?
C6 B31 B26 58.5(3) . . ?
B27 B31 B26 106.7(4) . . ?
C6 B31 B30 102.6(4) . . ?
B27 B31 B30 106.2(5) . . ?
B26 B31 B30 58.2(4) . . ?
C6 B31 B32 102.1(4) . . ?
B27 B31 B32 59.4(4) . . ?
B26 B31 B32 104.0(5) . . ?
B30 B31 B32 58.1(4) . . ?
C6 B31 H31 125.6 . . ?
B27 B31 H31 121.8 . . ?
B26 B31 H31 123.1 . . ?
B30 B31 H31 124.0 . . ?
B32 B31 H31 124.7 . . ?
B28 B32 B29 61.0(4) . . ?
B28 B32 B27 63.0(4) . . ?
B29 B32 B27 111.5(5) . . ?
B28 B32 B30 108.3(5) . . ?
B29 B32 B30 60.4(5) . . ?
B27 B32 B30 106.7(5) . . ?
B28 B32 B31 109.0(4) . . ?
B29 B32 B31 110.5(5) . . ?
B27 B32 B31 57.3(4) . . ?
B30 B32 B31 60.9(4) . . ?
B28 B32 H32 120.3 . . ?
B29 B32 H32 119.4 . . ?
B27 B32 H32 121.3 . . ?
B30 B32 H32 122.4 . . ?
B31 B32 H32 121.7 . . ?
C2 C1 B7 110.9(4) . . ?
C2 C1 B11 110.9(4) . . ?
B7 C1 B11 63.5(3) . . ?
C2 C1 B6 59.1(3) . . ?
B7 C1 B6 114.8(4) . . ?
B11 C1 B6 63.7(3) . . ?
C2 C1 B3 61.7(3) . . ?
B7 C1 B3 62.7(3) . . ?
B11 C1 B3 115.7(4) . . ?
B6 C1 B3 113.2(4) . . ?
C2 C1 Se1 112.9(3) . . ?
B7 C1 Se1 117.6(3) . . ?
B11 C1 Se1 130.9(3) . . ?
B6 C1 Se1 125.2(4) . . ?
B3 C1 Se1 104.0(3) . . ?
B6 C2 C1 61.7(3) . . ?
B6 C2 B5 63.0(3) . . ?
C1 C2 B5 111.2(4) . . ?
B6 C2 B4 115.7(4) . . ?
C1 C2 B4 110.6(4) . . ?
B5 C2 B4 63.6(3) . . ?
B6 C2 B3 114.7(4) . . ?
C1 C2 B3 60.9(3) . . ?
B5 C2 B3 114.8(4) . . ?
B4 C2 B3 62.1(3) . . ?
B6 C2 Se2 123.7(4) . . ?
C1 C2 Se2 114.3(3) . . ?
B5 C2 Se2 129.2(4) . . ?
B4 C2 Se2 117.0(3) . . ?
B3 C2 Se2 106.4(3) . . ?
C4 C3 B13 60.1(3) . . ?
C4 C3 B21 111.7(4) . . ?
B13 C3 B21 115.4(4) . . ?
C4 C3 B16 62.9(3) . . ?
B13 C3 B16 114.0(4) . . ?
B21 C3 B16 60.8(3) . . ?
C4 C3 B17 111.0(4) . . ?
B13 C3 B17 64.1(3) . . ?
B21 C3 B17 62.2(3) . . ?
B16 C3 B17 112.1(4) . . ?
C4 C3 Se3 114.6(3) . . ?
B13 C3 Se3 106.8(3) . . ?
B21 C3 Se3 128.3(3) . . ?
B16 C3 Se3 125.4(3) . . ?
B17 C3 Se3 117.7(3) . . ?
C3 C4 B13 61.6(3) . . ?
C3 C4 B14 109.7(4) . . ?
B13 C4 B14 62.2(3) . . ?
C3 C4 B15 108.9(3) . . ?
B13 C4 B15 113.6(4) . . ?
B14 C4 B15 62.2(3) . . ?
C3 C4 B16 60.5(3) . . ?
B13 C4 B16 113.3(4) . . ?
B14 C4 B16 111.7(4) . . ?
B15 C4 B16 60.7(3) . . ?
C3 C4 Se4 121.8(3) . . ?
B13 C4 Se4 124.7(3) . . ?
B14 C4 Se4 123.6(3) . . ?
B15 C4 Se4 115.0(3) . . ?
B16 C4 Se4 112.4(3) . . ?
C6 C5 B23 60.7(3) . . ?
C6 C5 B24 109.9(4) . . ?
B23 C5 B24 61.8(3) . . ?
C6 C5 B26 61.4(3) . . ?
B23 C5 B26 113.6(4) . . ?
B24 C5 B26 113.7(4) . . ?
C6 C5 B25 110.7(4) . . ?
B23 C5 B25 113.5(4) . . ?
B24 C5 B25 62.5(4) . . ?
B26 C5 B25 62.5(4) . . ?
C6 C5 Se5 118.6(3) . . ?
B23 C5 Se5 121.5(3) . . ?
B24 C5 Se5 124.1(3) . . ?
B26 C5 Se5 112.9(3) . . ?
B25 C5 Se5 118.4(3) . . ?
C5 C6 B27 112.5(4) . . ?
C5 C6 B23 60.9(3) . . ?
B27 C6 B23 64.3(3) . . ?
C5 C6 B31 113.4(4) . . ?
B27 C6 B31 61.6(4) . . ?
B23 C6 B31 115.8(4) . . ?
C5 C6 B26 61.1(3) . . ?
B27 C6 B26 114.0(4) . . ?
B23 C6 B26 113.5(4) . . ?
B31 C6 B26 64.0(3) . . ?
C5 C6 Se6 116.8(3) . . ?
B27 C6 Se6 119.7(4) . . ?
B23 C6 Se6 114.2(3) . . ?
B31 C6 Se6 121.2(3) . . ?
B26 C6 Se6 119.0(3) . . ?
C8 C7 C12 115.2(5) . . ?
C8 C7 C14 122.3(5) . . ?
C12 C7 C14 122.5(5) . . ?
C8 C7 Ru1 69.5(3) . . ?
C12 C7 Ru1 69.4(3) . . ?
C14 C7 Ru1 130.1(4) . . ?
C9 C8 C7 124.3(5) . . ?
C9 C8 Ru1 72.8(3) . . ?
C7 C8 Ru1 73.7(3) . . ?
C9 C8 H8A 117.3 . . ?
C7 C8 H8A 117.3 . . ?
Ru1 C8 H8A 117.3 . . ?
C8 C9 C10 120.2(5) . . ?
C8 C9 Ru1 70.6(3) . . ?
C10 C9 Ru1 73.3(3) . . ?
C8 C9 H9A 119.5 . . ?
C10 C9 H9A 119.5 . . ?
Ru1 C9 H9A 119.5 . . ?
C9 C10 C11 116.4(5) . . ?
C9 C10 C13 121.5(5) . . ?
C11 C10 C13 122.1(5) . . ?
C9 C10 Ru1 70.2(3) . . ?
C11 C10 Ru1 70.1(3) . . ?
C13 C10 Ru1 131.1(4) . . ?
C12 C11 C10 123.2(5) . . ?
C12 C11 Ru1 70.8(3) . . ?
C10 C11 Ru1 73.2(3) . . ?
C12 C11 H11A 117.6 . . ?
C10 C11 H11A 117.6 . . ?
Ru1 C11 H11A 117.6 . . ?
C11 C12 C7 120.6(5) . . ?
C11 C12 Ru1 72.6(3) . . ?
C7 C12 Ru1 73.2(3) . . ?
C11 C12 H12A 119.5 . . ?
C7 C12 H12A 119.5 . . ?
Ru1 C12 H12A 119.5 . . ?
C10 C13 H13A 109.5 . . ?
C10 C13 H13B 109.5 . . ?
H13A C13 H13B 109.5 . . ?
C10 C13 H13C 109.5 . . ?
H13A C13 H13C 109.5 . . ?
H13B C13 H13C 109.5 . . ?
C7 C14 C15 117.1(5) . . ?
C7 C14 C16 107.3(5) . . ?
C15 C14 C16 110.0(5) . . ?
C7 C14 H14A 107.4 . . ?
C15 C14 H14A 107.4 . . ?
C16 C14 H14A 107.4 . . ?
C14 C15 H15A 109.5 . . ?
C14 C15 H15B 109.5 . . ?
H15A C15 H15B 109.5 . . ?
C14 C15 H15C 109.5 . . ?
H15A C15 H15C 109.5 . . ?
H15B C15 H15C 109.5 . . ?
C14 C16 H16A 109.5 . . ?
C14 C16 H16B 109.5 . . ?
H16A C16 H16B 109.5 . . ?
C14 C16 H16C 109.5 . . ?
H16A C16 H16C 109.5 . . ?
H16B C16 H16C 109.5 . . ?
C18 C17 C22 120.0(5) . . ?
C18 C17 C23 118.6(5) . . ?
C22 C17 C23 121.4(5) . . ?
C18 C17 Ru3 72.2(3) . . ?
C22 C17 Ru3 71.7(3) . . ?
C23 C17 Ru3 129.9(3) . . ?
C17 C18 C19 120.0(5) . . ?
C17 C18 Ru3 71.1(3) . . ?
C19 C18 Ru3 72.4(3) . . ?
C17 C18 H18A 119.6 . . ?
C19 C18 H18A 119.6 . . ?
Ru3 C18 H18A 119.6 . . ?
C20 C19 C18 120.0(5) . . ?
C20 C19 Ru3 71.9(3) . . ?
C18 C19 Ru3 71.2(3) . . ?
C20 C19 H19A 119.5 . . ?
C18 C19 H19A 119.5 . . ?
Ru3 C19 H19A 119.5 . . ?
C19 C20 C21 120.0(4) . . ?
C19 C20 C24 120.0(4) . . ?
C21 C20 C24 120.0(4) . . ?
C19 C20 Ru3 71.8(3) . . ?
C21 C20 Ru3 71.3(3) . . ?
C24 C20 Ru3 130.9(3) . . ?
C20 C21 C22 120.0(5) . . ?
C20 C21 Ru3 72.3(3) . . ?
C22 C21 Ru3 71.1(3) . . ?
C20 C21 H21A 119.6 . . ?
C22 C21 H21A 119.6 . . ?
Ru3 C21 H21A 119.6 . . ?
C21 C22 C17 120.0(5) . . ?
C21 C22 Ru3 72.3(3) . . ?
C17 C22 Ru3 71.5(3) . . ?
C21 C22 H22A 119.6 . . ?
C17 C22 H22A 119.6 . . ?
Ru3 C22 H22A 119.6 . . ?
C17 C23 H23A 109.5 . . ?
C17 C23 H23B 109.5 . . ?
H23A C23 H23B 109.5 . . ?
C17 C23 H23C 109.5 . . ?
H23A C23 H23C 109.5 . . ?
H23B C23 H23C 109.5 . . ?
C26 C24 C25 114.7(5) . . ?
C26 C24 C20 114.1(4) . . ?
C25 C24 C20 104.6(4) . . ?
C26 C24 H24A 107.7 . . ?
C25 C24 H24A 107.7 . . ?
C20 C24 H24A 107.7 . . ?
C24 C25 H25A 109.5 . . ?
C24 C25 H25B 109.5 . . ?
H25A C25 H25B 109.5 . . ?
C24 C25 H25C 109.5 . . ?
H25A C25 H25C 109.5 . . ?
H25B C25 H25C 109.5 . . ?
C24 C26 H26A 109.5 . . ?
C24 C26 H26B 109.5 . . ?
H26A C26 H26B 109.5 . . ?
C24 C26 H26C 109.5 . . ?
H26A C26 H26C 109.5 . . ?
H26B C26 H26C 109.5 . . ?
Cl2 C1A Cl1 115.9(6) . . ?
Cl2 C1A H1AA 108.3 . . ?
Cl1 C1A H1AA 108.3 . . ?
Cl2 C1A H1AB 108.3 . . ?
Cl1 C1A H1AB 108.3 . . ?
H1AA C1A H1AB 107.4 . . ?
C8 Ru1 C12 65.85(19) . . ?
C8 Ru1 C11 76.4(2) . . ?
C12 Ru1 C11 36.6(2) . . ?
C8 Ru1 C9 36.6(2) . . ?
C12 Ru1 C9 78.5(2) . . ?
C11 Ru1 C9 65.1(2) . . ?
C8 Ru1 C7 36.81(19) . . ?
C12 Ru1 C7 37.33(19) . . ?
C11 Ru1 C7 66.2(2) . . ?
C9 Ru1 C7 67.0(2) . . ?
C8 Ru1 C10 65.78(19) . . ?
C12 Ru1 C10 67.00(19) . . ?
C11 Ru1 C10 36.68(19) . . ?
C9 Ru1 C10 36.5(2) . . ?
C7 Ru1 C10 79.58(19) . . ?
C8 Ru1 Se1 125.92(14) . . ?
C12 Ru1 Se1 152.71(15) . . ?
C11 Ru1 Se1 117.43(15) . . ?
C9 Ru1 Se1 98.37(15) . . ?
C7 Ru1 Se1 162.63(14) . . ?
C10 Ru1 Se1 94.22(14) . . ?
C8 Ru1 Se3 94.73(13) . . ?
C12 Ru1 Se3 122.52(14) . . ?
C11 Ru1 Se3 159.13(15) . . ?
C9 Ru1 Se3 117.98(14) . . ?
C7 Ru1 Se3 95.24(12) . . ?
C10 Ru1 Se3 153.84(14) . . ?
Se1 Ru1 Se3 83.152(19) . . ?
C8 Ru1 Se2 151.81(14) . . ?
C12 Ru1 Se2 95.45(14) . . ?
C11 Ru1 Se2 101.58(15) . . ?
C9 Ru1 Se2 164.59(14) . . ?
C7 Ru1 Se2 116.17(14) . . ?
C10 Ru1 Se2 128.12(14) . . ?
Se1 Ru1 Se2 80.45(2) . . ?
Se3 Ru1 Se2 77.266(19) . . ?
B3 Ru2 Se3 145.68(13) . . ?
B3 Ru2 Se4 114.16(13) . . ?
Se3 Ru2 Se4 92.52(2) . . ?
B3 Ru2 Se5 94.60(13) . . ?
Se3 Ru2 Se5 110.59(2) . . ?
Se4 Ru2 Se5 82.63(2) . . ?
B3 Ru2 Se2 73.70(13) . . ?
Se3 Ru2 Se2 78.48(2) . . ?
Se4 Ru2 Se2 170.88(2) . . ?
Se5 Ru2 Se2 101.79(2) . . ?
B3 Ru2 Se1 72.32(13) . . ?
Se3 Ru2 Se1 83.14(2) . . ?
Se4 Ru2 Se1 98.50(3) . . ?
Se5 Ru2 Se1 166.21(3) . . ?
Se2 Ru2 Se1 79.14(2) . . ?
C17 Ru3 C22 36.80(19) . . ?
C17 Ru3 C18 36.71(18) . . ?
C22 Ru3 C18 66.07(19) . . ?
C17 Ru3 C21 66.03(19) . . ?
C22 Ru3 C21 36.65(19) . . ?
C18 Ru3 C21 77.70(19) . . ?
C17 Ru3 C19 65.85(18) . . ?
C22 Ru3 C19 77.70(19) . . ?
C18 Ru3 C19 36.46(17) . . ?
C21 Ru3 C19 65.56(18) . . ?
C17 Ru3 C20 77.70(18) . . ?
C22 Ru3 C20 65.77(18) . . ?
C18 Ru3 C20 65.59(17) . . ?
C21 Ru3 C20 36.41(18) . . ?
C19 Ru3 C20 36.32(17) . . ?
C17 Ru3 Se6 155.13(14) . . ?
C22 Ru3 Se6 118.49(15) . . ?
C18 Ru3 Se6 149.83(12) . . ?
C21 Ru3 Se6 90.58(14) . . ?
C19 Ru3 Se6 113.40(12) . . ?
C20 Ru3 Se6 88.45(12) . . ?
C17 Ru3 Se5 93.74(13) . . ?
C22 Ru3 Se5 90.83(14) . . ?
C18 Ru3 Se5 121.63(12) . . ?
C21 Ru3 Se5 115.02(13) . . ?
C19 Ru3 Se5 158.00(12) . . ?
C20 Ru3 Se5 151.21(12) . . ?
Se6 Ru3 Se5 88.54(2) . . ?
C17 Ru3 Se4 102.10(14) . . ?
C22 Ru3 Se4 137.80(14) . . ?
C18 Ru3 Se4 83.23(13) . . ?
C21 Ru3 Se4 159.69(14) . . ?
C19 Ru3 Se4 94.82(12) . . ?
C20 Ru3 Se4 127.49(12) . . ?
Se6 Ru3 Se4 102.72(2) . . ?
Se5 Ru3 Se4 81.03(2) . . ?
C1 Se1 Ru1 105.12(15) . . ?
C1 Se1 Ru2 84.77(14) . . ?
Ru1 Se1 Ru2 83.47(2) . . ?
C2 Se2 Ru1 104.48(16) . . ?
C2 Se2 Ru2 84.26(14) . . ?
Ru1 Se2 Ru2 82.72(2) . . ?
C3 Se3 Ru2 103.85(13) . . ?
C3 Se3 Ru1 115.26(13) . . ?
Ru2 Se3 Ru1 84.91(2) . . ?
C4 Se4 Ru2 101.42(12) . . ?
C4 Se4 Ru3 121.46(12) . . ?
Ru2 Se4 Ru3 97.45(2) . . ?
C5 Se5 Ru2 120.66(14) . . ?
C5 Se5 Ru3 104.84(13) . . ?
Ru2 Se5 Ru3 98.77(3) . . ?
C6 Se6 Ru3 104.56(14) . . ?

loop_
_geom_bond_atom_site_label_1
_geom_bond_atom_site_label_2
_geom_bond_distance
_geom_bond_site_symmetry_2
_geom_bond_publ_flag
B3 C1 1.740(7) . ?
B3 C2 1.753(7) . ?
B3 B8 1.777(8) . ?
B3 B4 1.780(8) . ?
B3 B7 1.784(8) . ?
B3 Ru2 2.398(6) . ?
B4 C2 1.695(8) . ?
B4 B5 1.783(8) . ?
B4 B8 1.823(9) . ?
B4 B9 1.831(9) . ?
B4 H4 1.1000 . ?
B5 C2 1.689(7) . ?
B5 B6 1.756(8) . ?
B5 B9 1.762(10) . ?
B5 B10 1.779(9) . ?
B5 H5 1.1000 . ?
B6 C2 1.674(7) . ?
B6 C1 1.717(7) . ?
B6 B11 1.799(9) . ?
B6 B10 1.820(9) . ?
B6 H6 1.1000 . ?
B7 C1 1.688(8) . ?
B7 B8 1.743(8) . ?
B7 B12 1.767(8) . ?
B7 B11 1.777(8) . ?
B7 H7 1.1000 . ?
B8 B12 1.785(8) . ?
B8 B9 1.826(8) . ?
B8 H8 1.1000 . ?
B9 B10 1.681(9) . ?
B9 B12 1.747(9) . ?
B9 H9 1.1000 . ?
B10 B12 1.730(9) . ?
B10 B11 1.817(9) . ?
B10 H10 1.1000 . ?
B11 C1 1.691(8) . ?
B11 B12 1.764(9) . ?
B11 H11 1.1000 . ?
B12 H12 1.1000 . ?
B13 C4 1.673(7) . ?
B13 C3 1.698(7) . ?
B13 B14 1.735(8) . ?
B13 B18 1.792(8) . ?
B13 B17 1.816(8) . ?
B13 H13 1.1000 . ?
B14 C4 1.687(6) . ?
B14 B19 1.770(8) . ?
B14 B15 1.777(8) . ?
B14 B18 1.785(9) . ?
B14 H14 1.1000 . ?
B15 B20 1.746(8) . ?
B15 C4 1.751(7) . ?
B15 B16 1.770(8) . ?
B15 B19 1.774(9) . ?
B15 H15 1.1000 . ?
B16 C3 1.713(7) . ?
B16 B21 1.726(9) . ?
B16 B20 1.747(8) . ?
B16 C4 1.752(6) . ?
B16 H16 1.1000 . ?
B17 B22 1.723(9) . ?
B17 C3 1.725(7) . ?
B17 B18 1.735(9) . ?
B17 B21 1.768(9) . ?
B17 H17 1.1000 . ?
B18 B19 1.777(10) . ?
B18 B22 1.784(9) . ?
B18 H18 1.1000 . ?
B19 B22 1.758(9) . ?
B19 B20 1.771(9) . ?
B19 H19 1.1000 . ?
B20 B21 1.765(9) . ?
B20 B22 1.807(10) . ?
B20 H20 1.1000 . ?
B21 C3 1.699(7) . ?
B21 B22 1.791(9) . ?
B21 H21 1.1000 . ?
B22 H22 1.1000 . ?
B23 C6 1.690(7) . ?
B23 C5 1.694(8) . ?
B23 B24 1.744(8) . ?
B23 B28 1.785(8) . ?
B23 B27 1.785(8) . ?
B23 H23 1.1000 . ?
B24 C5 1.700(7) . ?
B24 B28 1.737(9) . ?
B24 B25 1.771(10) . ?
B24 B29 1.813(9) . ?
B24 H24 1.1000 . ?
B25 C5 1.714(7) . ?
B25 B26 1.776(9) . ?
B25 B30 1.780(9) . ?
B25 B29 1.782(10) . ?
B25 H25 1.1000 . ?
B26 C5 1.711(7) . ?
B26 C6 1.716(8) . ?
B26 B30 1.766(9) . ?
B26 B31 1.808(9) . ?
B26 H26 1.1000 . ?
B27 C6 1.662(7) . ?
B27 B31 1.722(10) . ?
B27 B32 1.761(10) . ?
B27 B28 1.808(9) . ?
B27 H27 1.1000 . ?
B28 B32 1.696(10) . ?
B28 B29 1.749(11) . ?
B28 H28 1.1000 . ?
B29 B32 1.750(11) . ?
B29 B30 1.773(11) . ?
B29 H29 1.1000 . ?
B30 B32 1.775(12) . ?
B30 B31 1.826(11) . ?
B30 H30 1.1000 . ?
B31 C6 1.697(7) . ?
B31 B32 1.828(10) . ?
B31 H31 1.1000 . ?
B32 H32 1.1000 . ?
C1 C2 1.676(7) . ?
C1 Se1 1.966(5) . ?
C2 Se2 1.944(5) . ?
C3 C4 1.642(6) . ?
C3 Se3 1.980(5) . ?
C4 Se4 1.983(4) . ?
C5 C6 1.648(6) . ?
C5 Se5 1.959(5) . ?
C6 Se6 1.965(5) . ?
C7 C8 1.400(7) . ?
C7 C12 1.420(7) . ?
C7 C14 1.505(8) . ?
C7 Ru1 2.243(5) . ?
C8 C9 1.385(8) . ?
C8 Ru1 2.189(5) . ?
C8 H8A 0.9800 . ?
C9 C10 1.401(8) . ?
C9 Ru1 2.218(5) . ?
C9 H9A 0.9800 . ?
C10 C11 1.408(7) . ?
C10 C13 1.497(7) . ?
C10 Ru1 2.257(5) . ?
C11 C12 1.385(8) . ?
C11 Ru1 2.216(5) . ?
C11 H11A 0.9800 . ?
C12 Ru1 2.193(5) . ?
C12 H12A 0.9800 . ?
C13 H13A 0.9600 . ?
C13 H13B 0.9600 . ?
C13 H13C 0.9600 . ?
C14 C15 1.508(8) . ?
C14 C16 1.567(9) . ?
C14 H14A 0.9800 . ?
C15 H15A 0.9600 . ?
C15 H15B 0.9600 . ?
C15 H15C 0.9600 . ?
C16 H16A 0.9600 . ?
C16 H16B 0.9600 . ?
C16 H16C 0.9600 . ?
C17 C18 1.390(7) . ?
C17 C22 1.390(7) . ?
C17 C23 1.542(7) . ?
C17 Ru3 2.201(5) . ?
C18 C19 1.390(7) . ?
C18 Ru3 2.214(5) . ?
C18 H18A 0.9800 . ?
C19 C20 1.390(6) . ?
C19 Ru3 2.229(5) . ?
C19 H19A 0.9800 . ?
C20 C21 1.390(7) . ?
C20 C24 1.595(7) . ?
C20 Ru3 2.231(4) . ?
C21 C22 1.390(7) . ?
C21 Ru3 2.218(4) . ?
C21 H21A 0.9800 . ?
C22 Ru3 2.203(5) . ?
C22 H22A 0.9800 . ?
C23 H23A 0.9600 . ?
C23 H23B 0.9600 . ?
C23 H23C 0.9600 . ?
C24 C26 1.505(8) . ?
C24 C25 1.568(7) . ?
C24 H24A 0.9800 . ?
C25 H25A 0.9600 . ?
C25 H25B 0.9600 . ?
C25 H25C 0.9600 . ?
C26 H26A 0.9600 . ?
C26 H26B 0.9600 . ?
C26 H26C 0.9600 . ?
C1A Cl2 1.554(12) . ?
C1A Cl1 1.687(11) . ?
C1A H1AA 0.9700 . ?
C1A H1AB 0.9700 . ?
Ru1 Se1 2.4830(8) . ?
Ru1 Se3 2.5164(8) . ?
Ru1 Se2 2.5352(8) . ?
Ru2 Se3 2.4481(8) . ?
Ru2 Se4 2.4804(6) . ?
Ru2 Se5 2.4882(7) . ?
Ru2 Se2 2.5368(7) . ?
Ru2 Se1 2.5508(7) . ?
Ru3 Se6 2.4930(7) . ?
Ru3 Se5 2.4957(6) . ?
Ru3 Se4 2.5531(6) . ?

loop_
_geom_torsion_atom_site_label_1
_geom_torsion_atom_site_label_2
_geom_torsion_atom_site_label_3
_geom_torsion_atom_site_label_4
_geom_torsion
_geom_torsion_site_symmetry_1
_geom_torsion_site_symmetry_2
_geom_torsion_site_symmetry_3
_geom_torsion_site_symmetry_4
_geom_torsion_publ_flag
C1 B3 B4 C2 35.0(4) . . . . ?
B8 B3 B4 C2 132.3(4) . . . . ?
B7 B3 B4 C2 94.6(4) . . . . ?
Ru2 B3 B4 C2 -69.9(4) . . . . ?
C1 B3 B4 B5 1.8(5) . . . . ?
C2 B3 B4 B5 -33.2(4) . . . . ?
B8 B3 B4 B5 99.1(5) . . . . ?
B7 B3 B4 B5 61.4(5) . . . . ?
Ru2 B3 B4 B5 -103.1(5) . . . . ?
C1 B3 B4 B8 -97.3(4) . . . . ?
C2 B3 B4 B8 -132.3(4) . . . . ?
B7 B3 B4 B8 -37.7(4) . . . . ?
Ru2 B3 B4 B8 157.7(4) . . . . ?
C1 B3 B4 B9 -59.8(5) . . . . ?
C2 B3 B4 B9 -94.8(4) . . . . ?
B8 B3 B4 B9 37.5(4) . . . . ?
B7 B3 B4 B9 -0.2(6) . . . . ?
Ru2 B3 B4 B9 -164.7(3) . . . . ?
B3 B4 B5 C2 34.2(4) . . . . ?
B8 B4 B5 C2 96.7(4) . . . . ?
B9 B4 B5 C2 132.9(4) . . . . ?
C2 B4 B5 B6 -32.5(4) . . . . ?
B3 B4 B5 B6 1.7(6) . . . . ?
B8 B4 B5 B6 64.1(5) . . . . ?
B9 B4 B5 B6 100.4(5) . . . . ?
C2 B4 B5 B9 -132.9(4) . . . . ?
B3 B4 B5 B9 -98.7(5) . . . . ?
B8 B4 B5 B9 -36.2(4) . . . . ?
C2 B4 B5 B10 -97.9(4) . . . . ?
B3 B4 B5 B10 -63.7(5) . . . . ?
B8 B4 B5 B10 -1.2(5) . . . . ?
B9 B4 B5 B10 35.0(4) . . . . ?
B9 B5 B6 C2 98.1(4) . . . . ?
B10 B5 B6 C2 133.8(5) . . . . ?
B4 B5 B6 C2 32.6(4) . . . . ?
C2 B5 B6 C1 -37.2(4) . . . . ?
B9 B5 B6 C1 60.9(5) . . . . ?
B10 B5 B6 C1 96.6(4) . . . . ?
B4 B5 B6 C1 -4.5(6) . . . . ?
C2 B5 B6 B11 -97.6(4) . . . . ?
B9 B5 B6 B11 0.5(5) . . . . ?
B10 B5 B6 B11 36.2(4) . . . . ?
B4 B5 B6 B11 -65.0(5) . . . . ?
C2 B5 B6 B10 -133.8(5) . . . . ?
B9 B5 B6 B10 -35.7(4) . . . . ?
B4 B5 B6 B10 -101.2(5) . . . . ?
C2 B3 B7 C1 -36.0(3) . . . . ?
B8 B3 B7 C1 -134.6(4) . . . . ?
B4 B3 B7 C1 -95.5(4) . . . . ?
Ru2 B3 B7 C1 68.0(4) . . . . ?
C1 B3 B7 B8 134.6(4) . . . . ?
C2 B3 B7 B8 98.6(4) . . . . ?
B4 B3 B7 B8 39.1(4) . . . . ?
Ru2 B3 B7 B8 -157.4(5) . . . . ?
C1 B3 B7 B12 96.0(4) . . . . ?
C2 B3 B7 B12 60.0(5) . . . . ?
B8 B3 B7 B12 -38.6(4) . . . . ?
B4 B3 B7 B12 0.5(6) . . . . ?
Ru2 B3 B7 B12 164.0(4) . . . . ?
C1 B3 B7 B11 32.4(4) . . . . ?
C2 B3 B7 B11 -3.6(5) . . . . ?
B8 B3 B7 B11 -102.2(5) . . . . ?
B4 B3 B7 B11 -63.1(5) . . . . ?
Ru2 B3 B7 B11 100.4(5) . . . . ?
C1 B7 B8 B3 40.0(4) . . . . ?
B12 B7 B8 B3 137.6(4) . . . . ?
B11 B7 B8 B3 101.6(4) . . . . ?
C1 B7 B8 B12 -97.6(4) . . . . ?
B11 B7 B8 B12 -36.0(4) . . . . ?
B3 B7 B8 B12 -137.6(4) . . . . ?
C1 B7 B8 B4 2.0(5) . . . . ?
B12 B7 B8 B4 99.6(4) . . . . ?
B11 B7 B8 B4 63.6(5) . . . . ?
B3 B7 B8 B4 -38.0(4) . . . . ?
C1 B7 B8 B9 -61.2(5) . . . . ?
B12 B7 B8 B9 36.4(4) . . . . ?
B11 B7 B8 B9 0.4(6) . . . . ?
B3 B7 B8 B9 -101.2(5) . . . . ?
C1 B3 B8 B7 -37.9(4) . . . . ?
C2 B3 B8 B7 -97.0(4) . . . . ?
B4 B3 B8 B7 -136.9(4) . . . . ?
Ru2 B3 B8 B7 114.9(11) . . . . ?
C1 B3 B8 B12 0.2(5) . . . . ?
C2 B3 B8 B12 -58.9(5) . . . . ?
B4 B3 B8 B12 -98.8(5) . . . . ?
B7 B3 B8 B12 38.1(4) . . . . ?
Ru2 B3 B8 B12 152.9(9) . . . . ?
C1 B3 B8 B4 99.0(4) . . . . ?
C2 B3 B8 B4 39.9(4) . . . . ?
B7 B3 B8 B4 136.9(4) . . . . ?
Ru2 B3 B8 B4 -108.3(11) . . . . ?
C1 B3 B8 B9 61.3(5) . . . . ?
C2 B3 B8 B9 2.2(5) . . . . ?
B4 B3 B8 B9 -37.7(4) . . . . ?
B7 B3 B8 B9 99.2(4) . . . . ?
Ru2 B3 B8 B9 -146.0(9) . . . . ?
C2 B4 B8 B7 -2.9(5) . . . . ?
B3 B4 B8 B7 38.8(4) . . . . ?
B5 B4 B8 B7 -63.4(5) . . . . ?
B9 B4 B8 B7 -99.0(4) . . . . ?
C2 B4 B8 B3 -41.7(4) . . . . ?
B5 B4 B8 B3 -102.2(4) . . . . ?
B9 B4 B8 B3 -137.7(4) . . . . ?
C2 B4 B8 B12 60.3(5) . . . . ?
B3 B4 B8 B12 101.9(4) . . . . ?
B5 B4 B8 B12 -0.3(5) . . . . ?
B9 B4 B8 B12 -35.8(4) . . . . ?
C2 B4 B8 B9 96.1(4) . . . . ?
B3 B4 B8 B9 137.7(4) . . . . ?
B5 B4 B8 B9 35.5(4) . . . . ?
C2 B5 B9 B10 98.8(4) . . . . ?
B6 B5 B9 B10 38.0(4) . . . . ?
B4 B5 B9 B10 139.1(4) . . . . ?
C2 B5 B9 B12 59.6(5) . . . . ?
B6 B5 B9 B12 -1.2(5) . . . . ?
B10 B5 B9 B12 -39.2(4) . . . . ?
B4 B5 B9 B12 99.9(4) . . . . ?
C2 B5 B9 B8 -4.0(6) . . . . ?
B6 B5 B9 B8 -64.7(5) . . . . ?
B10 B5 B9 B8 -102.8(5) . . . . ?
B4 B5 B9 B8 36.4(4) . . . . ?
C2 B5 B9 B4 -40.4(4) . . . . ?
B6 B5 B9 B4 -101.1(4) . . . . ?
B10 B5 B9 B4 -139.1(4) . . . . ?
B7 B8 B9 B10 -1.0(6) . . . . ?
B3 B8 B9 B10 -64.9(6) . . . . ?
B12 B8 B9 B10 36.4(4) . . . . ?
B4 B8 B9 B10 -102.2(5) . . . . ?
B7 B8 B9 B12 -37.4(4) . . . . ?
B3 B8 B9 B12 -101.3(5) . . . . ?
B4 B8 B9 B12 -138.6(5) . . . . ?
B7 B8 B9 B5 65.0(5) . . . . ?
B3 B8 B9 B5 1.1(6) . . . . ?
B12 B8 B9 B5 102.4(5) . . . . ?
B4 B8 B9 B5 -36.2(4) . . . . ?
B7 B8 B9 B4 101.2(5) . . . . ?
B3 B8 B9 B4 37.3(4) . . . . ?
B12 B8 B9 B4 138.6(5) . . . . ?
C2 B4 B9 B10 1.6(6) . . . . ?
B3 B4 B9 B10 64.2(6) . . . . ?
B5 B4 B9 B10 -37.9(4) . . . . ?
B8 B4 B9 B10 101.3(5) . . . . ?
C2 B4 B9 B12 -62.8(5) . . . . ?
B3 B4 B9 B12 -0.1(6) . . . . ?
B5 B4 B9 B12 -102.3(5) . . . . ?
B8 B4 B9 B12 37.0(4) . . . . ?
C2 B4 B9 B5 39.5(4) . . . . ?
B3 B4 B9 B5 102.2(5) . . . . ?
B8 B4 B9 B5 139.3(4) . . . . ?
C2 B4 B9 B8 -99.8(4) . . . . ?
B3 B4 B9 B8 -37.1(4) . . . . ?
B5 B4 B9 B8 -139.3(4) . . . . ?
B5 B9 B10 B12 -136.7(4) . . . . ?
B8 B9 B10 B12 -36.1(4) . . . . ?
B4 B9 B10 B12 -99.9(5) . . . . ?
B12 B9 B10 B5 136.7(4) . . . . ?
B8 B9 B10 B5 100.7(5) . . . . ?
B4 B9 B10 B5 36.8(4) . . . . ?
B12 B9 B10 B11 37.3(4) . . . . ?
B5 B9 B10 B11 -99.4(5) . . . . ?
B8 B9 B10 B11 1.2(6) . . . . ?
B4 B9 B10 B11 -62.6(6) . . . . ?
B12 B9 B10 B6 100.1(4) . . . . ?
B5 B9 B10 B6 -36.7(4) . . . . ?
B8 B9 B10 B6 64.0(6) . . . . ?
B4 B9 B10 B6 0.1(6) . . . . ?
C2 B5 B10 B9 -98.6(5) . . . . ?
B6 B5 B10 B9 -138.1(4) . . . . ?
B4 B5 B10 B9 -37.4(4) . . . . ?
C2 B5 B10 B12 -58.8(6) . . . . ?
B6 B5 B10 B12 -98.4(5) . . . . ?
B9 B5 B10 B12 39.7(4) . . . . ?
B4 B5 B10 B12 2.3(6) . . . . ?
C2 B5 B10 B11 4.2(6) . . . . ?
B6 B5 B10 B11 -35.3(4) . . . . ?
B9 B5 B10 B11 102.8(5) . . . . ?
B4 B5 B10 B11 65.4(5) . . . . ?
C2 B5 B10 B6 39.5(4) . . . . ?
B9 B5 B10 B6 138.1(4) . . . . ?
B4 B5 B10 B6 100.7(4) . . . . ?
C2 B6 B10 B9 -1.8(6) . . . . ?
C1 B6 B10 B9 -63.1(5) . . . . ?
B5 B6 B10 B9 37.9(4) . . . . ?
B11 B6 B10 B9 -102.1(5) . . . . ?
C2 B6 B10 B12 63.0(5) . . . . ?
C1 B6 B10 B12 1.7(5) . . . . ?
B5 B6 B10 B12 102.7(5) . . . . ?
B11 B6 B10 B12 -37.3(4) . . . . ?
C2 B6 B10 B5 -39.7(4) . . . . ?
C1 B6 B10 B5 -101.0(4) . . . . ?
B11 B6 B10 B5 -140.0(4) . . . . ?
C2 B6 B10 B11 100.3(4) . . . . ?
C1 B6 B10 B11 39.0(4) . . . . ?
B5 B6 B10 B11 140.0(4) . . . . ?
B8 B7 B11 C1 -97.7(4) . . . . ?
B12 B7 B11 C1 -134.2(4) . . . . ?
B3 B7 B11 C1 -33.1(4) . . . . ?
C1 B7 B11 B12 134.2(4) . . . . ?
B8 B7 B11 B12 36.5(4) . . . . ?
B3 B7 B11 B12 101.1(4) . . . . ?
C1 B7 B11 B6 34.7(4) . . . . ?
B8 B7 B11 B6 -62.9(5) . . . . ?
B12 B7 B11 B6 -99.5(5) . . . . ?
B3 B7 B11 B6 1.6(5) . . . . ?
C1 B7 B11 B10 98.0(4) . . . . ?
B8 B7 B11 B10 0.3(6) . . . . ?
B12 B7 B11 B10 -36.3(4) . . . . ?
B3 B7 B11 B10 64.9(5) . . . . ?
C2 B6 B11 C1 35.6(4) . . . . ?
B5 B6 B11 C1 97.6(4) . . . . ?
B10 B6 B11 C1 133.5(4) . . . . ?
C2 B6 B11 B12 -61.6(5) . . . . ?
C1 B6 B11 B12 -97.2(4) . . . . ?
B5 B6 B11 B12 0.4(5) . . . . ?
B10 B6 B11 B12 36.3(4) . . . . ?
C2 B6 B11 B7 1.1(5) . . . . ?
C1 B6 B11 B7 -34.5(4) . . . . ?
B5 B6 B11 B7 63.1(5) . . . . ?
B10 B6 B11 B7 99.0(4) . . . . ?
C2 B6 B11 B10 -97.9(4) . . . . ?
C1 B6 B11 B10 -133.5(4) . . . . ?
B5 B6 B11 B10 -35.9(4) . . . . ?
B9 B10 B11 C1 59.6(6) . . . . ?
B12 B10 B11 C1 97.8(4) . . . . ?
B5 B10 B11 C1 -5.0(6) . . . . ?
B6 B10 B11 C1 -40.0(4) . . . . ?
B9 B10 B11 B12 -38.2(4) . . . . ?
B5 B10 B11 B12 -102.8(5) . . . . ?
B6 B10 B11 B12 -137.8(4) . . . . ?
B9 B10 B11 B7 -0.9(6) . . . . ?
B12 B10 B11 B7 37.2(4) . . . . ?
B5 B10 B11 B7 -65.6(5) . . . . ?
B6 B10 B11 B7 -100.5(4) . . . . ?
B9 B10 B11 B6 99.6(5) . . . . ?
B12 B10 B11 B6 137.8(4) . . . . ?
B5 B10 B11 B6 35.0(4) . . . . ?
B5 B10 B12 B9 -39.5(4) . . . . ?
B11 B10 B12 B9 -138.4(4) . . . . ?
B6 B10 B12 B9 -101.2(5) . . . . ?
B9 B10 B12 B11 138.4(4) . . . . ?
B5 B10 B12 B11 98.9(5) . . . . ?
B6 B10 B12 B11 37.1(4) . . . . ?
B9 B10 B12 B7 99.8(5) . . . . ?
B5 B10 B12 B7 60.3(6) . . . . ?
B11 B10 B12 B7 -38.6(4) . . . . ?
B6 B10 B12 B7 -1.5(6) . . . . ?
B9 B10 B12 B8 37.0(4) . . . . ?
B5 B10 B12 B8 -2.5(6) . . . . ?
B11 B10 B12 B8 -101.4(4) . . . . ?
B6 B10 B12 B8 -64.3(5) . . . . ?
B5 B9 B12 B10 40.0(4) . . . . ?
B8 B9 B12 B10 140.0(5) . . . . ?
B4 B9 B12 B10 103.1(5) . . . . ?
B10 B9 B12 B11 -38.5(4) . . . . ?
B5 B9 B12 B11 1.5(5) . . . . ?
B8 B9 B12 B11 101.5(4) . . . . ?
B4 B9 B12 B11 64.6(5) . . . . ?
B10 B9 B12 B7 -102.6(5) . . . . ?
B5 B9 B12 B7 -62.7(5) . . . . ?
B8 B9 B12 B7 37.4(4) . . . . ?
B4 B9 B12 B7 0.4(6) . . . . ?
B10 B9 B12 B8 -140.0(5) . . . . ?
B5 B9 B12 B8 -100.1(5) . . . . ?
B4 B9 B12 B8 -37.0(4) . . . . ?
C1 B11 B12 B10 -98.7(4) . . . . ?
B7 B11 B12 B10 -137.7(4) . . . . ?
B6 B11 B12 B10 -37.5(4) . . . . ?
C1 B11 B12 B9 -62.4(5) . . . . ?
B7 B11 B12 B9 -101.3(4) . . . . ?
B6 B11 B12 B9 -1.1(5) . . . . ?
B10 B11 B12 B9 36.4(4) . . . . ?
C1 B11 B12 B7 39.0(4) . . . . ?
B6 B11 B12 B7 100.2(4) . . . . ?
B10 B11 B12 B7 137.7(4) . . . . ?
C1 B11 B12 B8 3.7(5) . . . . ?
B7 B11 B12 B8 -35.3(4) . . . . ?
B6 B11 B12 B8 64.9(5) . . . . ?
B10 B11 B12 B8 102.4(5) . . . . ?
C1 B7 B12 B10 0.6(5) . . . . ?
B8 B7 B12 B10 -100.6(5) . . . . ?
B11 B7 B12 B10 39.6(4) . . . . ?
B3 B7 B12 B10 -62.3(5) . . . . ?
C1 B7 B12 B9 62.2(5) . . . . ?
B8 B7 B12 B9 -38.9(4) . . . . ?
B11 B7 B12 B9 101.2(5) . . . . ?
B3 B7 B12 B9 -0.6(6) . . . . ?
C1 B7 B12 B11 -39.0(4) . . . . ?
B8 B7 B12 B11 -140.2(5) . . . . ?
B3 B7 B12 B11 -101.8(5) . . . . ?
C1 B7 B12 B8 101.2(4) . . . . ?
B11 B7 B12 B8 140.2(5) . . . . ?
B3 B7 B12 B8 38.3(4) . . . . ?
B7 B8 B12 B10 102.6(5) . . . . ?
B3 B8 B12 B10 64.2(5) . . . . ?
B4 B8 B12 B10 1.7(5) . . . . ?
B9 B8 B12 B10 -35.1(4) . . . . ?
B7 B8 B12 B9 137.7(5) . . . . ?
B3 B8 B12 B9 99.3(5) . . . . ?
B4 B8 B12 B9 36.8(4) . . . . ?
B7 B8 B12 B11 35.9(4) . . . . ?
B3 B8 B12 B11 -2.5(6) . . . . ?
B4 B8 B12 B11 -64.9(5) . . . . ?
B9 B8 B12 B11 -101.8(5) . . . . ?
B3 B8 B12 B7 -38.4(4) . . . . ?
B4 B8 B12 B7 -100.9(4) . . . . ?
B9 B8 B12 B7 -137.7(5) . . . . ?
C3 B13 B14 C4 37.8(3) . . . . ?
B18 B13 B14 C4 136.1(4) . . . . ?
B17 B13 B14 C4 98.8(4) . . . . ?
C4 B13 B14 B19 -98.5(4) . . . . ?
C3 B13 B14 B19 -60.7(5) . . . . ?
B18 B13 B14 B19 37.6(4) . . . . ?
B17 B13 B14 B19 0.3(5) . . . . ?
C4 B13 B14 B15 -34.6(4) . . . . ?
C3 B13 B14 B15 3.2(5) . . . . ?
B18 B13 B14 B15 101.5(4) . . . . ?
B17 B13 B14 B15 64.2(5) . . . . ?
C4 B13 B14 B18 -136.1(4) . . . . ?
C3 B13 B14 B18 -98.3(4) . . . . ?
B17 B13 B14 B18 -37.3(4) . . . . ?
C4 B14 B15 B20 -97.4(4) . . . . ?
B13 B14 B15 B20 -63.7(5) . . . . ?
B19 B14 B15 B20 37.5(4) . . . . ?
B18 B14 B15 B20 1.5(5) . . . . ?
B13 B14 B15 C4 33.7(4) . . . . ?
B19 B14 B15 C4 135.0(4) . . . . ?
B18 B14 B15 C4 98.9(4) . . . . ?
C4 B14 B15 B16 -34.7(4) . . . . ?
B13 B14 B15 B16 -0.9(5) . . . . ?
B19 B14 B15 B16 100.3(4) . . . . ?
B18 B14 B15 B16 64.2(5) . . . . ?
C4 B14 B15 B19 -135.0(4) . . . . ?
B13 B14 B15 B19 -101.2(5) . . . . ?
B18 B14 B15 B19 -36.0(4) . . . . ?
B20 B15 B16 C3 100.0(5) . . . . ?
C4 B15 B16 C3 -35.3(3) . . . . ?
B19 B15 B16 C3 61.1(5) . . . . ?
B14 B15 B16 C3 -1.7(5) . . . . ?
B20 B15 B16 B21 38.0(4) . . . . ?
C4 B15 B16 B21 -97.2(4) . . . . ?
B19 B15 B16 B21 -0.8(5) . . . . ?
B14 B15 B16 B21 -63.6(5) . . . . ?
C4 B15 B16 B20 -135.3(4) . . . . ?
B19 B15 B16 B20 -38.9(4) . . . . ?
B14 B15 B16 B20 -101.7(5) . . . . ?
B20 B15 B16 C4 135.3(4) . . . . ?
B19 B15 B16 C4 96.4(4) . . . . ?
B14 B15 B16 C4 33.6(3) . . . . ?
C4 B13 B17 B22 61.2(5) . . . . ?
C3 B13 B17 B22 97.6(5) . . . . ?
B14 B13 B17 B22 -0.5(5) . . . . ?
B18 B13 B17 B22 -39.4(4) . . . . ?
C4 B13 B17 C3 -36.4(3) . . . . ?
B14 B13 B17 C3 -98.2(4) . . . . ?
B18 B13 B17 C3 -137.0(4) . . . . ?
C4 B13 B17 B18 100.6(4) . . . . ?
C3 B13 B17 B18 137.0(4) . . . . ?
B14 B13 B17 B18 38.8(4) . . . . ?
C4 B13 B17 B21 -4.0(5) . . . . ?
C3 B13 B17 B21 32.4(4) . . . . ?
B14 B13 B17 B21 -65.8(5) . . . . ?
B18 B13 B17 B21 -104.6(5) . . . . ?
B22 B17 B18 B19 37.3(4) . . . . ?
C3 B17 B18 B19 -63.6(5) . . . . ?
B21 B17 B18 B19 -2.3(6) . . . . ?
B13 B17 B18 B19 -100.2(5) . . . . ?
C3 B17 B18 B22 -101.0(5) . . . . ?
B21 B17 B18 B22 -39.6(4) . . . . ?
B13 B17 B18 B22 -137.5(5) . . . . ?
B22 B17 B18 B14 99.7(5) . . . . ?
C3 B17 B18 B14 -1.3(5) . . . . ?
B21 B17 B18 B14 60.1(5) . . . . ?
B13 B17 B18 B14 -37.8(4) . . . . ?
B22 B17 B18 B13 137.5(5) . . . . ?
C3 B17 B18 B13 36.6(4) . . . . ?
B21 B17 B18 B13 97.9(5) . . . . ?
C4 B14 B18 B17 1.5(5) . . . . ?
B13 B14 B18 B17 39.7(4) . . . . ?
B19 B14 B18 B17 -98.5(5) . . . . ?
B15 B14 B18 B17 -62.5(5) . . . . ?
C4 B14 B18 B19 100.1(4) . . . . ?
B13 B14 B18 B19 138.2(4) . . . . ?
B15 B14 B18 B19 36.1(4) . . . . ?
C4 B14 B18 B22 63.1(5) . . . . ?
B13 B14 B18 B22 101.2(4) . . . . ?
B19 B14 B18 B22 -37.0(4) . . . . ?
B15 B14 B18 B22 -1.0(5) . . . . ?
C4 B14 B18 B13 -38.1(3) . . . . ?
B19 B14 B18 B13 -138.2(4) . . . . ?
B15 B14 B18 B13 -102.1(4) . . . . ?
C4 B13 B18 B17 -97.7(4) . . . . ?
C3 B13 B18 B17 -37.0(4) . . . . ?
B14 B13 B18 B17 -136.2(4) . . . . ?
C4 B13 B18 B19 1.8(5) . . . . ?
C3 B13 B18 B19 62.5(5) . . . . ?
B14 B13 B18 B19 -36.7(4) . . . . ?
B17 B13 B18 B19 99.5(5) . . . . ?
C4 B13 B18 B22 -60.4(5) . . . . ?
C3 B13 B18 B22 0.4(6) . . . . ?
B14 B13 B18 B22 -98.9(5) . . . . ?
B17 B13 B18 B22 37.3(4) . . . . ?
C4 B13 B18 B14 38.6(3) . . . . ?
C3 B13 B18 B14 99.3(4) . . . . ?
B17 B13 B18 B14 136.2(4) . . . . ?
C4 B14 B19 B22 -61.7(6) . . . . ?
B13 B14 B19 B22 0.0(6) . . . . ?
B15 B14 B19 B22 -101.9(5) . . . . ?
B18 B14 B19 B22 38.1(4) . . . . ?
C4 B14 B19 B20 3.4(6) . . . . ?
B13 B14 B19 B20 65.2(6) . . . . ?
B15 B14 B19 B20 -36.7(4) . . . . ?
B18 B14 B19 B20 103.3(5) . . . . ?
C4 B14 B19 B15 40.1(4) . . . . ?
B13 B14 B19 B15 101.9(4) . . . . ?
B18 B14 B19 B15 140.0(4) . . . . ?
C4 B14 B19 B18 -99.9(4) . . . . ?
B13 B14 B19 B18 -38.1(4) . . . . ?
B15 B14 B19 B18 -140.0(4) . . . . ?
B20 B15 B19 B22 -37.3(4) . . . . ?
C4 B15 B19 B22 63.3(5) . . . . ?
B16 B15 B19 B22 1.2(6) . . . . ?
B14 B15 B19 B22 101.0(5) . . . . ?
B20 B15 B19 B14 -138.3(4) . . . . ?
C4 B15 B19 B14 -37.7(3) . . . . ?
B16 B15 B19 B14 -99.8(4) . . . . ?
C4 B15 B19 B20 100.6(4) . . . . ?
B16 B15 B19 B20 38.5(4) . . . . ?
B14 B15 B19 B20 138.3(4) . . . . ?
B20 B15 B19 B18 -101.9(5) . . . . ?
C4 B15 B19 B18 -1.4(5) . . . . ?
B16 B15 B19 B18 -63.5(5) . . . . ?
B14 B15 B19 B18 36.4(4) . . . . ?
B17 B18 B19 B22 -37.1(4) . . . . ?
B14 B18 B19 B22 -137.8(4) . . . . ?
B13 B18 B19 B22 -101.8(4) . . . . ?
B17 B18 B19 B14 100.7(4) . . . . ?
B22 B18 B19 B14 137.8(4) . . . . ?
B13 B18 B19 B14 36.1(4) . . . . ?
B17 B18 B19 B20 1.4(6) . . . . ?
B22 B18 B19 B20 38.5(4) . . . . ?
B14 B18 B19 B20 -99.3(4) . . . . ?
B13 B18 B19 B20 -63.3(5) . . . . ?
B17 B18 B19 B15 64.5(5) . . . . ?
B22 B18 B19 B15 101.6(5) . . . . ?
B14 B18 B19 B15 -36.3(4) . . . . ?
B13 B18 B19 B15 -0.2(6) . . . . ?
C4 B15 B20 B16 39.2(4) . . . . ?
B19 B15 B20 B16 136.4(5) . . . . ?
B14 B15 B20 B16 99.1(4) . . . . ?
C4 B15 B20 B21 2.3(6) . . . . ?
B16 B15 B20 B21 -36.9(4) . . . . ?
B19 B15 B20 B21 99.5(5) . . . . ?
B14 B15 B20 B21 62.2(5) . . . . ?
C4 B15 B20 B19 -97.2(4) . . . . ?
B16 B15 B20 B19 -136.4(5) . . . . ?
B14 B15 B20 B19 -37.2(4) . . . . ?
C4 B15 B20 B22 -61.3(5) . . . . ?
B16 B15 B20 B22 -100.5(4) . . . . ?
B19 B15 B20 B22 35.9(4) . . . . ?
B14 B15 B20 B22 -1.4(5) . . . . ?
C3 B16 B20 B15 -98.1(4) . . . . ?
B21 B16 B20 B15 -138.1(5) . . . . ?
C4 B16 B20 B15 -39.1(4) . . . . ?
C3 B16 B20 B21 40.0(4) . . . . ?
C4 B16 B20 B21 99.0(4) . . . . ?
B15 B16 B20 B21 138.1(5) . . . . ?
C3 B16 B20 B19 -58.9(5) . . . . ?
B21 B16 B20 B19 -98.9(5) . . . . ?
C4 B16 B20 B19 0.1(6) . . . . ?
B15 B16 B20 B19 39.2(4) . . . . ?
C3 B16 B20 B22 3.3(5) . . . . ?
B21 B16 B20 B22 -36.7(4) . . . . ?
C4 B16 B20 B22 62.3(5) . . . . ?
B15 B16 B20 B22 101.4(5) . . . . ?
B22 B19 B20 B15 139.4(4) . . . . ?
B14 B19 B20 B15 37.2(4) . . . . ?
B18 B19 B20 B15 101.3(5) . . . . ?
B22 B19 B20 B16 100.0(5) . . . . ?
B14 B19 B20 B16 -2.2(6) . . . . ?
B15 B19 B20 B16 -39.4(4) . . . . ?
B18 B19 B20 B16 61.9(6) . . . . ?
B22 B19 B20 B21 38.0(4) . . . . ?
B14 B19 B20 B21 -64.2(6) . . . . ?
B15 B19 B20 B21 -101.4(4) . . . . ?
B18 B19 B20 B21 0.0(6) . . . . ?
B14 B19 B20 B22 -102.2(5) . . . . ?
B15 B19 B20 B22 -139.4(4) . . . . ?
B18 B19 B20 B22 -38.1(4) . . . . ?
B20 B16 B21 C3 134.0(4) . . . . ?
C4 B16 B21 C3 34.1(3) . . . . ?
B15 B16 B21 C3 96.6(4) . . . . ?
C3 B16 B21 B20 -134.0(4) . . . . ?
C4 B16 B21 B20 -99.9(4) . . . . ?
B15 B16 B21 B20 -37.3(4) . . . . ?
C3 B16 B21 B17 -34.7(4) . . . . ?
B20 B16 B21 B17 99.3(5) . . . . ?
C4 B16 B21 B17 -0.6(5) . . . . ?
B15 B16 B21 B17 61.9(5) . . . . ?
C3 B16 B21 B22 -96.4(4) . . . . ?
B20 B16 B21 B22 37.5(4) . . . . ?
C4 B16 B21 B22 -62.3(5) . . . . ?
B15 B16 B21 B22 0.2(6) . . . . ?
B15 B20 B21 C3 -2.6(6) . . . . ?
B16 B20 B21 C3 -40.4(4) . . . . ?
B19 B20 B21 C3 61.1(5) . . . . ?
B22 B20 B21 C3 98.5(4) . . . . ?
B15 B20 B21 B16 37.8(4) . . . . ?
B19 B20 B21 B16 101.5(4) . . . . ?
B22 B20 B21 B16 138.9(4) . . . . ?
B15 B20 B21 B17 -65.1(5) . . . . ?
B16 B20 B21 B17 -102.8(4) . . . . ?
B19 B20 B21 B17 -1.3(5) . . . . ?
B22 B20 B21 B17 36.1(4) . . . . ?
B15 B20 B21 B22 -101.1(5) . . . . ?
B16 B20 B21 B22 -138.9(4) . . . . ?
B19 B20 B21 B22 -37.4(4) . . . . ?
B22 B17 B21 C3 -135.9(4) . . . . ?
B18 B17 B21 C3 -96.1(5) . . . . ?
B13 B17 B21 C3 -32.0(4) . . . . ?
B22 B17 B21 B16 -101.0(5) . . . . ?
C3 B17 B21 B16 34.9(4) . . . . ?
B18 B17 B21 B16 -61.3(5) . . . . ?
B13 B17 B21 B16 2.9(5) . . . . ?
B22 B17 B21 B20 -37.5(4) . . . . ?
C3 B17 B21 B20 98.4(4) . . . . ?
B18 B17 B21 B20 2.3(6) . . . . ?
B13 B17 B21 B20 66.4(5) . . . . ?
C3 B17 B21 B22 135.9(4) . . . . ?
B18 B17 B21 B22 39.8(4) . . . . ?
B13 B17 B21 B22 103.9(5) . . . . ?
C3 B17 B22 B19 61.1(5) . . . . ?
B18 B17 B22 B19 -38.1(4) . . . . ?
B21 B17 B22 B19 99.2(5) . . . . ?
B13 B17 B22 B19 0.5(6) . . . . ?
C3 B17 B22 B18 99.2(4) . . . . ?
B21 B17 B22 B18 137.3(5) . . . . ?
B13 B17 B22 B18 38.7(4) . . . . ?
C3 B17 B22 B21 -38.1(4) . . . . ?
B18 B17 B22 B21 -137.3(5) . . . . ?
B13 B17 B22 B21 -98.6(5) . . . . ?
C3 B17 B22 B20 -1.6(5) . . . . ?
B18 B17 B22 B20 -100.8(5) . . . . ?
B21 B17 B22 B20 36.5(4) . . . . ?
B13 B17 B22 B20 -62.1(5) . . . . ?
B14 B19 B22 B17 -0.3(6) . . . . ?
B20 B19 B22 B17 -100.6(5) . . . . ?
B15 B19 B22 B17 -64.3(6) . . . . ?
B18 B19 B22 B17 37.7(4) . . . . ?
B14 B19 B22 B18 -38.1(4) . . . . ?
B20 B19 B22 B18 -138.3(4) . . . . ?
B15 B19 B22 B18 -102.0(5) . . . . ?
B14 B19 B22 B21 62.9(6) . . . . ?
B20 B19 B22 B21 -37.3(4) . . . . ?
B15 B19 B22 B21 -1.1(6) . . . . ?
B18 B19 B22 B21 101.0(5) . . . . ?
B14 B19 B22 B20 100.2(4) . . . . ?
B15 B19 B22 B20 36.2(4) . . . . ?
B18 B19 B22 B20 138.3(4) . . . . ?
B19 B18 B22 B17 -137.2(5) . . . . ?
B14 B18 B22 B17 -99.9(5) . . . . ?
B13 B18 B22 B17 -38.8(4) . . . . ?
B17 B18 B22 B19 137.2(5) . . . . ?
B14 B18 B22 B19 37.2(4) . . . . ?
B13 B18 B22 B19 98.3(5) . . . . ?
B17 B18 B22 B21 38.1(4) . . . . ?
B19 B18 B22 B21 -99.0(5) . . . . ?
B14 B18 B22 B21 -61.8(6) . . . . ?
B13 B18 B22 B21 -0.7(6) . . . . ?
B17 B18 B22 B20 100.1(5) . . . . ?
B19 B18 B22 B20 -37.1(4) . . . . ?
B14 B18 B22 B20 0.1(5) . . . . ?
B13 B18 B22 B20 61.3(6) . . . . ?
C3 B21 B22 B17 38.4(4) . . . . ?
B16 B21 B22 B17 101.3(5) . . . . ?
B20 B21 B22 B17 138.4(4) . . . . ?
C3 B21 B22 B19 -62.4(6) . . . . ?
B16 B21 B22 B19 0.5(6) . . . . ?
B20 B21 B22 B19 37.6(4) . . . . ?
B17 B21 B22 B19 -100.8(5) . . . . ?
C3 B21 B22 B18 0.8(6) . . . . ?
B16 B21 B22 B18 63.7(6) . . . . ?
B20 B21 B22 B18 100.8(5) . . . . ?
B17 B21 B22 B18 -37.6(4) . . . . ?
C3 B21 B22 B20 -100.0(4) . . . . ?
B16 B21 B22 B20 -37.1(4) . . . . ?
B17 B21 B22 B20 -138.4(4) . . . . ?
B15 B20 B22 B17 63.3(5) . . . . ?
B16 B20 B22 B17 -1.0(5) . . . . ?
B21 B20 B22 B17 -37.2(4) . . . . ?
B19 B20 B22 B17 99.9(5) . . . . ?
B15 B20 B22 B19 -36.6(4) . . . . ?
B16 B20 B22 B19 -101.0(4) . . . . ?
B21 B20 B22 B19 -137.1(4) . . . . ?
B15 B20 B22 B18 0.8(5) . . . . ?
B16 B20 B22 B18 -63.6(5) . . . . ?
B21 B20 B22 B18 -99.8(4) . . . . ?
B19 B20 B22 B18 37.4(4) . . . . ?
B15 B20 B22 B21 100.5(4) . . . . ?
B16 B20 B22 B21 36.2(4) . . . . ?
B19 B20 B22 B21 137.1(4) . . . . ?
C6 B23 B24 C5 36.4(3) . . . . ?
B28 B23 B24 C5 133.3(5) . . . . ?
B27 B23 B24 C5 96.4(4) . . . . ?
C6 B23 B24 B28 -96.9(4) . . . . ?
C5 B23 B24 B28 -133.3(5) . . . . ?
B27 B23 B24 B28 -37.0(4) . . . . ?
C6 B23 B24 B25 2.7(5) . . . . ?
C5 B23 B24 B25 -33.7(4) . . . . ?
B28 B23 B24 B25 99.6(5) . . . . ?
B27 B23 B24 B25 62.6(5) . . . . ?
C6 B23 B24 B29 -60.7(5) . . . . ?
C5 B23 B24 B29 -97.1(5) . . . . ?
B28 B23 B24 B29 36.2(5) . . . . ?
B27 B23 B24 B29 -0.7(6) . . . . ?
B28 B24 B25 C5 98.7(4) . . . . ?
B23 B24 B25 C5 33.6(4) . . . . ?
B29 B24 B25 C5 135.5(5) . . . . ?
C5 B24 B25 B26 -33.8(4) . . . . ?
B28 B24 B25 B26 64.9(5) . . . . ?
B23 B24 B25 B26 -0.2(6) . . . . ?
B29 B24 B25 B26 101.7(5) . . . . ?
C5 B24 B25 B30 -96.5(5) . . . . ?
B28 B24 B25 B30 2.1(5) . . . . ?
B23 B24 B25 B30 -62.9(5) . . . . ?
B29 B24 B25 B30 39.0(4) . . . . ?
C5 B24 B25 B29 -135.5(5) . . . . ?
B28 B24 B25 B29 -36.8(4) . . . . ?
B23 B24 B25 B29 -101.9(5) . . . . ?
B24 B25 B26 C5 33.7(4) . . . . ?
B30 B25 B26 C5 134.4(5) . . . . ?
B29 B25 B26 C5 98.4(5) . . . . ?
C5 B25 B26 C6 -36.0(3) . . . . ?
B24 B25 B26 C6 -2.4(5) . . . . ?
B30 B25 B26 C6 98.3(5) . . . . ?
B29 B25 B26 C6 62.4(5) . . . . ?
C5 B25 B26 B30 -134.4(5) . . . . ?
B24 B25 B26 B30 -100.7(5) . . . . ?
B29 B25 B26 B30 -35.9(5) . . . . ?
C5 B25 B26 B31 -96.3(4) . . . . ?
B24 B25 B26 B31 -62.6(5) . . . . ?
B30 B25 B26 B31 38.0(5) . . . . ?
B29 B25 B26 B31 2.1(6) . . . . ?
C5 B23 B27 C6 -35.4(3) . . . . ?
B24 B23 B27 C6 -97.4(4) . . . . ?
B28 B23 B27 C6 -133.5(5) . . . . ?
C6 B23 B27 B31 32.9(4) . . . . ?
C5 B23 B27 B31 -2.5(5) . . . . ?
B24 B23 B27 B31 -64.4(5) . . . . ?
B28 B23 B27 B31 -100.6(5) . . . . ?
C6 B23 B27 B32 99.8(5) . . . . ?
C5 B23 B27 B32 64.4(5) . . . . ?
B24 B23 B27 B32 2.4(6) . . . . ?
B28 B23 B27 B32 -33.7(5) . . . . ?
C6 B23 B27 B28 133.5(5) . . . . ?
C5 B23 B27 B28 98.1(4) . . . . ?
B24 B23 B27 B28 36.1(4) . . . . ?
C5 B24 B28 B32 60.0(6) . . . . ?
B23 B24 B28 B32 100.4(5) . . . . ?
B25 B24 B28 B32 -1.9(6) . . . . ?
B29 B24 B28 B32 -39.0(5) . . . . ?
C5 B24 B28 B29 99.0(5) . . . . ?
B23 B24 B28 B29 139.3(5) . . . . ?
B25 B24 B28 B29 37.1(4) . . . . ?
C5 B24 B28 B23 -40.3(4) . . . . ?
B25 B24 B28 B23 -102.2(4) . . . . ?
B29 B24 B28 B23 -139.3(5) . . . . ?
C5 B24 B28 B27 -4.1(6) . . . . ?
B23 B24 B28 B27 36.2(4) . . . . ?
B25 B24 B28 B27 -66.0(6) . . . . ?
B29 B24 B28 B27 -103.1(5) . . . . ?
C6 B23 B28 B32 -3.0(6) . . . . ?
C5 B23 B28 B32 -63.2(6) . . . . ?
B24 B23 B28 B32 -103.3(6) . . . . ?
B27 B23 B28 B32 35.9(5) . . . . ?
C6 B23 B28 B24 100.4(4) . . . . ?
C5 B23 B28 B24 40.1(4) . . . . ?
B27 B23 B28 B24 139.2(5) . . . . ?
C6 B23 B28 B29 62.3(5) . . . . ?
C5 B23 B28 B29 2.0(6) . . . . ?
B24 B23 B28 B29 -38.1(5) . . . . ?
B27 B23 B28 B29 101.1(5) . . . . ?
C6 B23 B28 B27 -38.8(4) . . . . ?
C5 B23 B28 B27 -99.1(4) . . . . ?
B24 B23 B28 B27 -139.2(5) . . . . ?
C6 B27 B28 B32 -100.6(5) . . . . ?
B31 B27 B28 B32 -37.8(5) . . . . ?
B23 B27 B28 B32 -140.3(5) . . . . ?
C6 B27 B28 B24 3.5(6) . . . . ?
B31 B27 B28 B24 66.4(6) . . . . ?
B32 B27 B28 B24 104.2(6) . . . . ?
B23 B27 B28 B24 -36.1(4) . . . . ?
C6 B27 B28 B29 -63.0(5) . . . . ?
B31 B27 B28 B29 -0.1(6) . . . . ?
B32 B27 B28 B29 37.7(5) . . . . ?
B23 B27 B28 B29 -102.6(5) . . . . ?
C6 B27 B28 B23 39.7(4) . . . . ?
B31 B27 B28 B23 102.5(5) . . . . ?
B32 B27 B28 B23 140.3(5) . . . . ?
B24 B28 B29 B32 -137.7(5) . . . . ?
B23 B28 B29 B32 -101.1(5) . . . . ?
B27 B28 B29 B32 -37.3(4) . . . . ?
B32 B28 B29 B30 38.4(4) . . . . ?
B24 B28 B29 B30 -99.4(5) . . . . ?
B23 B28 B29 B30 -62.7(6) . . . . ?
B27 B28 B29 B30 1.1(6) . . . . ?
B32 B28 B29 B25 101.1(6) . . . . ?
B24 B28 B29 B25 -36.6(4) . . . . ?
B23 B28 B29 B25 0.1(6) . . . . ?
B27 B28 B29 B25 63.8(6) . . . . ?
B32 B28 B29 B24 137.7(5) . . . . ?
B23 B28 B29 B24 36.7(4) . . . . ?
B27 B28 B29 B24 100.4(4) . . . . ?
C5 B25 B29 B28 -2.1(6) . . . . ?
B24 B25 B29 B28 36.3(4) . . . . ?
B26 B25 B29 B28 -63.9(6) . . . . ?
B30 B25 B29 B28 -99.7(5) . . . . ?
C5 B25 B29 B32 58.6(6) . . . . ?
B24 B25 B29 B32 97.1(5) . . . . ?
B26 B25 B29 B32 -3.1(7) . . . . ?
B30 B25 B29 B32 -39.0(5) . . . . ?
C5 B25 B29 B30 97.6(5) . . . . ?
B24 B25 B29 B30 136.0(5) . . . . ?
B26 B25 B29 B30 35.9(4) . . . . ?
C5 B25 B29 B24 -38.5(4) . . . . ?
B26 B25 B29 B24 -100.2(5) . . . . ?
B30 B25 B29 B24 -136.0(5) . . . . ?
C5 B24 B29 B28 -99.3(5) . . . . ?
B23 B24 B29 B28 -37.4(4) . . . . ?
B25 B24 B29 B28 -138.0(5) . . . . ?
C5 B24 B29 B32 -63.2(6) . . . . ?
B28 B24 B29 B32 36.1(5) . . . . ?
B23 B24 B29 B32 -1.2(6) . . . . ?
B25 B24 B29 B32 -101.8(6) . . . . ?
C5 B24 B29 B30 -0.1(6) . . . . ?
B28 B24 B29 B30 99.2(5) . . . . ?
B23 B24 B29 B30 61.8(6) . . . . ?
B25 B24 B29 B30 -38.8(5) . . . . ?
C5 B24 B29 B25 38.7(4) . . . . ?
B28 B24 B29 B25 138.0(5) . . . . ?
B23 B24 B29 B25 100.6(5) . . . . ?
C5 B26 B30 B29 -3.0(6) . . . . ?
C6 B26 B30 B29 -62.7(6) . . . . ?
B25 B26 B30 B29 36.4(5) . . . . ?
B31 B26 B30 B29 -102.2(6) . . . . ?
C5 B26 B30 B32 59.7(6) . . . . ?
C6 B26 B30 B32 0.1(6) . . . . ?
B25 B26 B30 B32 99.1(5) . . . . ?
B31 B26 B30 B32 -39.5(5) . . . . ?
C5 B26 B30 B25 -39.4(4) . . . . ?
C6 B26 B30 B25 -99.0(4) . . . . ?
B31 B26 B30 B25 -138.6(5) . . . . ?
C5 B26 B30 B31 99.2(5) . . . . ?
C6 B26 B30 B31 39.6(4) . . . . ?
B25 B26 B30 B31 138.6(5) . . . . ?
B28 B29 B30 B26 62.9(6) . . . . ?
B32 B29 B30 B26 100.1(5) . . . . ?
B25 B29 B30 B26 -36.3(5) . . . . ?
B24 B29 B30 B26 1.9(7) . . . . ?
B28 B29 B30 B32 -37.2(4) . . . . ?
B25 B29 B30 B32 -136.5(5) . . . . ?
B24 B29 B30 B32 -98.2(5) . . . . ?
B28 B29 B30 B25 99.3(5) . . . . ?
B32 B29 B30 B25 136.5(5) . . . . ?
B24 B29 B30 B25 38.3(4) . . . . ?
B28 B29 B30 B31 -1.6(6) . . . . ?
B32 B29 B30 B31 35.6(4) . . . . ?
B25 B29 B30 B31 -100.8(5) . . . . ?
B24 B29 B30 B31 -62.5(6) . . . . ?
C5 B25 B30 B26 39.1(4) . . . . ?
B24 B25 B30 B26 100.0(4) . . . . ?
B29 B25 B30 B26 139.8(5) . . . . ?
C5 B25 B30 B29 -100.7(5) . . . . ?
B24 B25 B30 B29 -39.7(4) . . . . ?
B26 B25 B30 B29 -139.8(5) . . . . ?
C5 B25 B30 B32 -62.6(6) . . . . ?
B24 B25 B30 B32 -1.7(6) . . . . ?
B26 B25 B30 B32 -101.7(5) . . . . ?
B29 B25 B30 B32 38.1(5) . . . . ?
C5 B25 B30 B31 1.7(6) . . . . ?
B24 B25 B30 B31 62.7(6) . . . . ?
B26 B25 B30 B31 -37.4(5) . . . . ?
B29 B25 B30 B31 102.4(6) . . . . ?
B32 B27 B31 C6 -130.8(5) . . . . ?
B23 B27 B31 C6 -32.3(4) . . . . ?
B28 B27 B31 C6 -95.8(4) . . . . ?
C6 B27 B31 B26 34.1(4) . . . . ?
B32 B27 B31 B26 -96.7(5) . . . . ?
B23 B27 B31 B26 1.8(6) . . . . ?
B28 B27 B31 B26 -61.7(5) . . . . ?
C6 B27 B31 B30 95.0(4) . . . . ?
B32 B27 B31 B30 -35.8(4) . . . . ?
B23 B27 B31 B30 62.7(5) . . . . ?
B28 B27 B31 B30 -0.8(5) . . . . ?
C6 B27 B31 B32 130.8(5) . . . . ?
B23 B27 B31 B32 98.5(5) . . . . ?
B28 B27 B31 B32 35.0(4) . . . . ?
C5 B26 B31 C6 33.6(4) . . . . ?
B30 B26 B31 C6 133.0(5) . . . . ?
B25 B26 B31 C6 95.4(4) . . . . ?
C5 B26 B31 B27 -0.4(6) . . . . ?
C6 B26 B31 B27 -33.9(4) . . . . ?
B30 B26 B31 B27 99.0(5) . . . . ?
B25 B26 B31 B27 61.5(5) . . . . ?
C5 B26 B31 B30 -99.4(5) . . . . ?
C6 B26 B31 B30 -133.0(5) . . . . ?
B25 B26 B31 B30 -37.6(4) . . . . ?
C5 B26 B31 B32 -62.2(5) . . . . ?
C6 B26 B31 B32 -95.7(5) . . . . ?
B30 B26 B31 B32 37.2(5) . . . . ?
B25 B26 B31 B32 -0.3(6) . . . . ?
B26 B30 B31 C6 -39.7(4) . . . . ?
B29 B30 B31 C6 61.6(6) . . . . ?
B32 B30 B31 C6 96.5(5) . . . . ?
B25 B30 B31 C6 -2.5(6) . . . . ?
B26 B30 B31 B27 -99.9(4) . . . . ?
B29 B30 B31 B27 1.5(6) . . . . ?
B32 B30 B31 B27 36.4(4) . . . . ?
B25 B30 B31 B27 -62.7(6) . . . . ?
B29 B30 B31 B26 101.4(5) . . . . ?
B32 B30 B31 B26 136.3(5) . . . . ?
B25 B30 B31 B26 37.2(4) . . . . ?
B26 B30 B31 B32 -136.3(5) . . . . ?
B29 B30 B31 B32 -34.9(4) . . . . ?
B25 B30 B31 B32 -99.0(6) . . . . ?
B24 B28 B32 B29 39.7(5) . . . . ?
B23 B28 B32 B29 103.2(5) . . . . ?
B27 B28 B32 B29 138.8(5) . . . . ?
B24 B28 B32 B27 -99.1(5) . . . . ?
B29 B28 B32 B27 -138.8(5) . . . . ?
B23 B28 B32 B27 -35.6(5) . . . . ?
B24 B28 B32 B30 0.8(6) . . . . ?
B29 B28 B32 B30 -38.9(5) . . . . ?
B23 B28 B32 B30 64.3(6) . . . . ?
B27 B28 B32 B30 99.9(5) . . . . ?
B24 B28 B32 B31 -63.8(6) . . . . ?
B29 B28 B32 B31 -103.5(6) . . . . ?
B23 B28 B32 B31 -0.3(7) . . . . ?
B27 B28 B32 B31 35.3(5) . . . . ?
B30 B29 B32 B28 -136.7(5) . . . . ?
B25 B29 B32 B28 -98.0(5) . . . . ?
B24 B29 B32 B28 -36.3(4) . . . . ?
B28 B29 B32 B27 39.1(5) . . . . ?
B30 B29 B32 B27 -97.6(5) . . . . ?
B25 B29 B32 B27 -58.8(7) . . . . ?
B24 B29 B32 B27 2.8(7) . . . . ?
B28 B29 B32 B30 136.7(5) . . . . ?
B25 B29 B32 B30 38.8(5) . . . . ?
B24 B29 B32 B30 100.4(5) . . . . ?
B28 B29 B32 B31 100.9(5) . . . . ?
B30 B29 B32 B31 -35.8(5) . . . . ?
B25 B29 B32 B31 3.0(7) . . . . ?
B24 B29 B32 B31 64.6(7) . . . . ?
C6 B27 B32 B28 96.2(5) . . . . ?
B31 B27 B32 B28 139.5(5) . . . . ?
B23 B27 B32 B28 35.0(4) . . . . ?
C6 B27 B32 B29 58.0(6) . . . . ?
B31 B27 B32 B29 101.2(6) . . . . ?
B23 B27 B32 B29 -3.3(7) . . . . ?
B28 B27 B32 B29 -38.3(5) . . . . ?
C6 B27 B32 B30 -6.1(6) . . . . ?
B31 B27 B32 B30 37.1(5) . . . . ?
B23 B27 B32 B30 -67.4(6) . . . . ?
B28 B27 B32 B30 -102.4(5) . . . . ?
C6 B27 B32 B31 -43.2(4) . . . . ?
B23 B27 B32 B31 -104.5(5) . . . . ?
B28 B27 B32 B31 -139.5(5) . . . . ?
B26 B30 B32 B28 -62.8(6) . . . . ?
B29 B30 B32 B28 39.1(5) . . . . ?
B25 B30 B32 B28 0.5(6) . . . . ?
B31 B30 B32 B28 -102.0(5) . . . . ?
B26 B30 B32 B29 -101.9(5) . . . . ?
B25 B30 B32 B29 -38.6(4) . . . . ?
B31 B30 B32 B29 -141.1(5) . . . . ?
B26 B30 B32 B27 3.7(6) . . . . ?
B29 B30 B32 B27 105.6(5) . . . . ?
B25 B30 B32 B27 67.0(6) . . . . ?
B31 B30 B32 B27 -35.5(4) . . . . ?
B26 B30 B32 B31 39.2(4) . . . . ?
B29 B30 B32 B31 141.1(5) . . . . ?
B25 B30 B32 B31 102.5(5) . . . . ?
C6 B31 B32 B28 3.4(7) . . . . ?
B27 B31 B32 B28 -37.8(5) . . . . ?
B26 B31 B32 B28 63.6(6) . . . . ?
B30 B31 B32 B28 100.8(6) . . . . ?
C6 B31 B32 B29 -61.8(6) . . . . ?
B27 B31 B32 B29 -103.0(6) . . . . ?
B26 B31 B32 B29 -1.6(6) . . . . ?
B30 B31 B32 B29 35.6(5) . . . . ?
C6 B31 B32 B27 41.1(4) . . . . ?
B26 B31 B32 B27 101.3(4) . . . . ?
B30 B31 B32 B27 138.6(5) . . . . ?
C6 B31 B32 B30 -97.4(5) . . . . ?
B27 B31 B32 B30 -138.6(5) . . . . ?
B26 B31 B32 B30 -37.2(4) . . . . ?
B8 B7 C1 C2 -0.3(5) . . . . ?
B12 B7 C1 C2 -64.0(5) . . . . ?
B11 B7 C1 C2 -103.7(4) . . . . ?
B3 B7 C1 C2 39.9(4) . . . . ?
B8 B7 C1 B11 103.3(4) . . . . ?
B12 B7 C1 B11 39.7(4) . . . . ?
B3 B7 C1 B11 143.5(4) . . . . ?
B8 B7 C1 B6 64.3(5) . . . . ?
B12 B7 C1 B6 0.6(5) . . . . ?
B11 B7 C1 B6 -39.0(4) . . . . ?
B3 B7 C1 B6 104.5(4) . . . . ?
B8 B7 C1 B3 -40.2(4) . . . . ?
B12 B7 C1 B3 -103.8(4) . . . . ?
B11 B7 C1 B3 -143.5(4) . . . . ?
B8 B7 C1 Se1 -132.3(3) . . . . ?
B12 B7 C1 Se1 164.0(3) . . . . ?
B11 B7 C1 Se1 124.3(4) . . . . ?
B3 B7 C1 Se1 -92.1(4) . . . . ?
B12 B11 C1 C2 63.9(5) . . . . ?
B7 B11 C1 C2 103.6(4) . . . . ?
B6 B11 C1 C2 -36.7(4) . . . . ?
B10 B11 C1 C2 4.0(6) . . . . ?
B12 B11 C1 B7 -39.8(4) . . . . ?
B6 B11 C1 B7 -140.4(4) . . . . ?
B10 B11 C1 B7 -99.6(5) . . . . ?
B12 B11 C1 B6 100.6(5) . . . . ?
B7 B11 C1 B6 140.4(4) . . . . ?
B10 B11 C1 B6 40.8(4) . . . . ?
B12 B11 C1 B3 -3.9(5) . . . . ?
B7 B11 C1 B3 35.9(4) . . . . ?
B6 B11 C1 B3 -104.5(4) . . . . ?
B10 B11 C1 B3 -63.7(5) . . . . ?
B12 B11 C1 Se1 -144.4(4) . . . . ?
B7 B11 C1 Se1 -104.6(5) . . . . ?
B6 B11 C1 Se1 115.0(5) . . . . ?
B10 B11 C1 Se1 155.8(4) . . . . ?
B5 B6 C1 C2 37.0(4) . . . . ?
B11 B6 C1 C2 139.4(4) . . . . ?
B10 B6 C1 C2 98.9(4) . . . . ?
C2 B6 C1 B7 -100.4(4) . . . . ?
B5 B6 C1 B7 -63.4(5) . . . . ?
B11 B6 C1 B7 38.9(4) . . . . ?
B10 B6 C1 B7 -1.5(5) . . . . ?
C2 B6 C1 B11 -139.4(4) . . . . ?
B5 B6 C1 B11 -102.3(5) . . . . ?
B10 B6 C1 B11 -40.4(4) . . . . ?
C2 B6 C1 B3 -31.0(4) . . . . ?
B5 B6 C1 B3 6.0(6) . . . . ?
B11 B6 C1 B3 108.4(5) . . . . ?
B10 B6 C1 B3 67.9(5) . . . . ?
C2 B6 C1 Se1 97.6(4) . . . . ?
B5 B6 C1 Se1 134.7(4) . . . . ?
B11 B6 C1 Se1 -123.0(4) . . . . ?
B10 B6 C1 Se1 -163.4(3) . . . . ?
B8 B3 C1 C2 -98.6(4) . . . . ?
B4 B3 C1 C2 -35.0(4) . . . . ?
B7 B3 C1 C2 -137.2(4) . . . . ?
Ru2 B3 C1 C2 90.3(3) . . . . ?
C2 B3 C1 B7 137.2(4) . . . . ?
B8 B3 C1 B7 38.5(4) . . . . ?
B4 B3 C1 B7 102.1(4) . . . . ?
Ru2 B3 C1 B7 -132.6(3) . . . . ?
C2 B3 C1 B11 101.0(4) . . . . ?
B8 B3 C1 B11 2.4(5) . . . . ?
B4 B3 C1 B11 66.0(5) . . . . ?
B7 B3 C1 B11 -36.2(4) . . . . ?
Ru2 B3 C1 B11 -168.7(3) . . . . ?
C2 B3 C1 B6 30.1(4) . . . . ?
B8 B3 C1 B6 -68.5(5) . . . . ?
B4 B3 C1 B6 -4.9(5) . . . . ?
B7 B3 C1 B6 -107.0(4) . . . . ?
Ru2 B3 C1 B6 120.4(4) . . . . ?
C2 B3 C1 Se1 -108.7(3) . . . . ?
B8 B3 C1 Se1 152.7(3) . . . . ?
B4 B3 C1 Se1 -143.8(3) . . . . ?
B7 B3 C1 Se1 114.1(3) . . . . ?
Ru2 B3 C1 Se1 -18.5(3) . . . . ?
B5 B6 C2 C1 -137.5(5) . . . . ?
B11 B6 C2 C1 -34.8(4) . . . . ?
B10 B6 C2 C1 -97.5(4) . . . . ?
C1 B6 C2 B5 137.5(5) . . . . ?
B11 B6 C2 B5 102.7(5) . . . . ?
B10 B6 C2 B5 40.0(4) . . . . ?
C1 B6 C2 B4 100.6(5) . . . . ?
B5 B6 C2 B4 -36.9(4) . . . . ?
B11 B6 C2 B4 65.8(5) . . . . ?
B10 B6 C2 B4 3.1(6) . . . . ?
C1 B6 C2 B3 31.1(4) . . . . ?
B5 B6 C2 B3 -106.4(5) . . . . ?
B11 B6 C2 B3 -3.7(6) . . . . ?
B10 B6 C2 B3 -66.4(5) . . . . ?
C1 B6 C2 Se2 -101.7(4) . . . . ?
B5 B6 C2 Se2 120.8(4) . . . . ?
B11 B6 C2 Se2 -136.5(4) . . . . ?
B10 B6 C2 Se2 160.8(3) . . . . ?
B7 C1 C2 B6 107.2(4) . . . . ?
B11 C1 C2 B6 38.7(4) . . . . ?
B3 C1 C2 B6 147.5(4) . . . . ?
Se1 C1 C2 B6 -118.5(4) . . . . ?
B7 C1 C2 B5 67.0(5) . . . . ?
B11 C1 C2 B5 -1.5(6) . . . . ?
B6 C1 C2 B5 -40.2(4) . . . . ?
B3 C1 C2 B5 107.3(5) . . . . ?
Se1 C1 C2 B5 -158.6(4) . . . . ?
B7 C1 C2 B4 -1.6(5) . . . . ?
B11 C1 C2 B4 -70.1(5) . . . . ?
B6 C1 C2 B4 -108.8(4) . . . . ?
B3 C1 C2 B4 38.7(4) . . . . ?
Se1 C1 C2 B4 132.7(3) . . . . ?
B7 C1 C2 B3 -40.3(4) . . . . ?
B11 C1 C2 B3 -108.8(5) . . . . ?
B6 C1 C2 B3 -147.5(4) . . . . ?
Se1 C1 C2 B3 94.1(3) . . . . ?
B7 C1 C2 Se2 -136.2(4) . . . . ?
B11 C1 C2 Se2 155.3(4) . . . . ?
B6 C1 C2 Se2 116.6(4) . . . . ?
B3 C1 C2 Se2 -95.9(4) . . . . ?
Se1 C1 C2 Se2 -1.8(4) . . . . ?
B9 B5 C2 B6 -100.5(5) . . . . ?
B10 B5 C2 B6 -41.4(4) . . . . ?
B4 B5 C2 B6 -142.8(5) . . . . ?
B6 B5 C2 C1 39.6(4) . . . . ?
B9 B5 C2 C1 -60.9(5) . . . . ?
B10 B5 C2 C1 -1.8(6) . . . . ?
B4 B5 C2 C1 -103.2(5) . . . . ?
B6 B5 C2 B4 142.8(5) . . . . ?
B9 B5 C2 B4 42.3(4) . . . . ?
B10 B5 C2 B4 101.4(5) . . . . ?
B6 B5 C2 B3 106.3(5) . . . . ?
B9 B5 C2 B3 5.8(6) . . . . ?
B10 B5 C2 B3 64.9(5) . . . . ?
B4 B5 C2 B3 -36.5(4) . . . . ?
B6 B5 C2 Se2 -112.8(5) . . . . ?
B9 B5 C2 Se2 146.7(4) . . . . ?
B10 B5 C2 Se2 -154.2(4) . . . . ?
B4 B5 C2 Se2 104.4(5) . . . . ?
B3 B4 C2 B6 -105.7(5) . . . . ?
B5 B4 C2 B6 36.7(4) . . . . ?
B8 B4 C2 B6 -64.8(5) . . . . ?
B9 B4 C2 B6 -3.0(6) . . . . ?
B3 B4 C2 C1 -38.2(4) . . . . ?
B5 B4 C2 C1 104.2(4) . . . . ?
B8 B4 C2 C1 2.8(5) . . . . ?
B9 B4 C2 C1 64.5(5) . . . . ?
B3 B4 C2 B5 -142.4(4) . . . . ?
B8 B4 C2 B5 -101.4(4) . . . . ?
B9 B4 C2 B5 -39.7(4) . . . . ?
B5 B4 C2 B3 142.4(4) . . . . ?
B8 B4 C2 B3 40.9(3) . . . . ?
B9 B4 C2 B3 102.7(4) . . . . ?
B3 B4 C2 Se2 95.1(4) . . . . ?
B5 B4 C2 Se2 -122.6(4) . . . . ?
B8 B4 C2 Se2 136.0(3) . . . . ?
B9 B4 C2 Se2 -162.2(3) . . . . ?
C1 B3 C2 B6 -31.4(4) . . . . ?
B8 B3 C2 B6 65.1(5) . . . . ?
B4 B3 C2 B6 107.2(5) . . . . ?
B7 B3 C2 B6 4.6(5) . . . . ?
Ru2 B3 C2 B6 -125.1(4) . . . . ?
B8 B3 C2 C1 96.4(4) . . . . ?
B4 B3 C2 C1 138.6(4) . . . . ?
B7 B3 C2 C1 36.0(3) . . . . ?
Ru2 B3 C2 C1 -93.8(3) . . . . ?
C1 B3 C2 B5 -101.5(4) . . . . ?
B8 B3 C2 B5 -5.1(5) . . . . ?
B4 B3 C2 B5 37.0(4) . . . . ?
B7 B3 C2 B5 -65.6(5) . . . . ?
Ru2 B3 C2 B5 164.7(4) . . . . ?
C1 B3 C2 B4 -138.6(4) . . . . ?
B8 B3 C2 B4 -42.1(4) . . . . ?
B7 B3 C2 B4 -102.6(4) . . . . ?
Ru2 B3 C2 B4 127.7(3) . . . . ?
C1 B3 C2 Se2 109.1(3) . . . . ?
B8 B3 C2 Se2 -154.4(3) . . . . ?
B4 B3 C2 Se2 -112.3(4) . . . . ?
B7 B3 C2 Se2 145.1(3) . . . . ?
Ru2 B3 C2 Se2 15.3(3) . . . . ?
B14 B13 C3 C4 -38.2(3) . . . . ?
B18 B13 C3 C4 -101.3(4) . . . . ?
B17 B13 C3 C4 -137.7(4) . . . . ?
C4 B13 C3 B21 101.4(4) . . . . ?
B14 B13 C3 B21 63.2(5) . . . . ?
B18 B13 C3 B21 0.2(6) . . . . ?
B17 B13 C3 B21 -36.3(4) . . . . ?
C4 B13 C3 B16 33.8(4) . . . . ?
B14 B13 C3 B16 -4.5(5) . . . . ?
B18 B13 C3 B16 -67.5(5) . . . . ?
B17 B13 C3 B16 -104.0(4) . . . . ?
C4 B13 C3 B17 137.7(4) . . . . ?
B14 B13 C3 B17 99.5(4) . . . . ?
B18 B13 C3 B17 36.4(4) . . . . ?
C4 B13 C3 Se3 -109.1(3) . . . . ?
B14 B13 C3 Se3 -147.3(3) . . . . ?
B18 B13 C3 Se3 149.6(3) . . . . ?
B17 B13 C3 Se3 113.2(4) . . . . ?
B16 B21 C3 C4 -38.4(4) . . . . ?
B20 B21 C3 C4 2.0(5) . . . . ?
B17 B21 C3 C4 103.1(4) . . . . ?
B22 B21 C3 C4 65.5(5) . . . . ?
B16 B21 C3 B13 -104.5(4) . . . . ?
B20 B21 C3 B13 -64.1(6) . . . . ?
B17 B21 C3 B13 37.0(4) . . . . ?
B22 B21 C3 B13 -0.6(6) . . . . ?
B20 B21 C3 B16 40.4(4) . . . . ?
B17 B21 C3 B16 141.5(4) . . . . ?
B22 B21 C3 B16 103.9(5) . . . . ?
B16 B21 C3 B17 -141.5(4) . . . . ?
B20 B21 C3 B17 -101.1(5) . . . . ?
B22 B21 C3 B17 -37.6(4) . . . . ?
B16 B21 C3 Se3 113.8(4) . . . . ?
B20 B21 C3 Se3 154.2(4) . . . . ?
B17 B21 C3 Se3 -104.7(4) . . . . ?
B22 B21 C3 Se3 -142.3(4) . . . . ?
B21 B16 C3 C4 139.6(4) . . . . ?
B20 B16 C3 C4 98.7(4) . . . . ?
B15 B16 C3 C4 36.7(3) . . . . ?
B21 B16 C3 B13 106.8(4) . . . . ?
B20 B16 C3 B13 65.9(5) . . . . ?
C4 B16 C3 B13 -32.7(3) . . . . ?
B15 B16 C3 B13 3.9(5) . . . . ?
B20 B16 C3 B21 -40.9(4) . . . . ?
C4 B16 C3 B21 -139.6(4) . . . . ?
B15 B16 C3 B21 -102.9(4) . . . . ?
B21 B16 C3 B17 36.5(4) . . . . ?
B20 B16 C3 B17 -4.5(5) . . . . ?
C4 B16 C3 B17 -103.1(4) . . . . ?
B15 B16 C3 B17 -66.5(5) . . . . ?
B21 B16 C3 Se3 -118.3(4) . . . . ?
B20 B16 C3 Se3 -159.3(3) . . . . ?
C4 B16 C3 Se3 102.1(4) . . . . ?
B15 B16 C3 Se3 138.7(3) . . . . ?
B22 B17 C3 C4 -64.4(5) . . . . ?
B18 B17 C3 C4 0.6(5) . . . . ?
B21 B17 C3 C4 -104.2(4) . . . . ?
B13 B17 C3 C4 38.7(4) . . . . ?
B22 B17 C3 B13 -103.1(5) . . . . ?
B18 B17 C3 B13 -38.1(4) . . . . ?
B21 B17 C3 B13 -142.8(4) . . . . ?
B22 B17 C3 B21 39.8(4) . . . . ?
B18 B17 C3 B21 104.8(5) . . . . ?
B13 B17 C3 B21 142.8(4) . . . . ?
B22 B17 C3 B16 3.9(5) . . . . ?
B18 B17 C3 B16 68.8(5) . . . . ?
B21 B17 C3 B16 -35.9(4) . . . . ?
B13 B17 C3 B16 106.9(4) . . . . ?
B22 B17 C3 Se3 160.8(3) . . . . ?
B18 B17 C3 Se3 -134.3(4) . . . . ?
B21 B17 C3 Se3 121.0(4) . . . . ?
B13 B17 C3 Se3 -96.2(4) . . . . ?
B21 C3 C4 B13 -107.7(4) . . . . ?
B16 C3 C4 B13 -145.2(4) . . . . ?
B17 C3 C4 B13 -40.4(4) . . . . ?
Se3 C3 C4 B13 96.0(3) . . . . ?
B13 C3 C4 B14 40.8(4) . . . . ?
B21 C3 C4 B14 -66.9(5) . . . . ?
B16 C3 C4 B14 -104.4(4) . . . . ?
B17 C3 C4 B14 0.4(5) . . . . ?
Se3 C3 C4 B14 136.8(3) . . . . ?
B13 C3 C4 B15 107.2(4) . . . . ?
B21 C3 C4 B15 -0.5(5) . . . . ?
B16 C3 C4 B15 -38.1(4) . . . . ?
B17 C3 C4 B15 66.8(5) . . . . ?
Se3 C3 C4 B15 -156.9(3) . . . . ?
B13 C3 C4 B16 145.2(4) . . . . ?
B21 C3 C4 B16 37.5(4) . . . . ?
B17 C3 C4 B16 104.8(4) . . . . ?
Se3 C3 C4 B16 -118.8(4) . . . . ?
B13 C3 C4 Se4 -115.3(4) . . . . ?
B21 C3 C4 Se4 137.0(4) . . . . ?
B16 C3 C4 Se4 99.5(4) . . . . ?
B17 C3 C4 Se4 -155.7(3) . . . . ?
Se3 C3 C4 Se4 -19.3(4) . . . . ?
B14 B13 C4 C3 135.9(4) . . . . ?
B18 B13 C4 C3 96.7(4) . . . . ?
B17 B13 C4 C3 36.6(3) . . . . ?
C3 B13 C4 B14 -135.9(4) . . . . ?
B18 B13 C4 B14 -39.3(4) . . . . ?
B17 B13 C4 B14 -99.3(4) . . . . ?
C3 B13 C4 B15 -99.5(4) . . . . ?
B14 B13 C4 B15 36.4(4) . . . . ?
B18 B13 C4 B15 -2.9(5) . . . . ?
B17 B13 C4 B15 -62.9(4) . . . . ?
C3 B13 C4 B16 -32.7(3) . . . . ?
B14 B13 C4 B16 103.2(4) . . . . ?
B18 B13 C4 B16 64.0(5) . . . . ?
B17 B13 C4 B16 3.9(5) . . . . ?
C3 B13 C4 Se4 110.8(4) . . . . ?
B14 B13 C4 Se4 -113.3(4) . . . . ?
B18 B13 C4 Se4 -152.6(3) . . . . ?
B17 B13 C4 Se4 147.4(3) . . . . ?
B13 B14 C4 C3 -40.6(4) . . . . ?
B19 B14 C4 C3 61.7(5) . . . . ?
B15 B14 C4 C3 101.5(4) . . . . ?
B18 B14 C4 C3 -1.2(5) . . . . ?
B19 B14 C4 B13 102.3(5) . . . . ?
B15 B14 C4 B13 142.1(4) . . . . ?
B18 B14 C4 B13 39.3(4) . . . . ?
B13 B14 C4 B15 -142.1(4) . . . . ?
B19 B14 C4 B15 -39.8(4) . . . . ?
B18 B14 C4 B15 -102.7(4) . . . . ?
B13 B14 C4 B16 -105.7(4) . . . . ?
B19 B14 C4 B16 -3.5(6) . . . . ?
B15 B14 C4 B16 36.3(4) . . . . ?
B18 B14 C4 B16 -66.4(5) . . . . ?
B13 B14 C4 Se4 115.0(4) . . . . ?
B19 B14 C4 Se4 -142.7(4) . . . . ?
B15 B14 C4 Se4 -102.9(4) . . . . ?
B18 B14 C4 Se4 154.4(3) . . . . ?
B20 B15 C4 C3 -1.1(5) . . . . ?
B16 B15 C4 C3 38.0(4) . . . . ?
B19 B15 C4 C3 -63.8(4) . . . . ?
B14 B15 C4 C3 -102.9(4) . . . . ?
B20 B15 C4 B13 65.4(5) . . . . ?
B16 B15 C4 B13 104.5(4) . . . . ?
B19 B15 C4 B13 2.7(5) . . . . ?
B14 B15 C4 B13 -36.4(4) . . . . ?
B20 B15 C4 B14 101.8(5) . . . . ?
B16 B15 C4 B14 140.9(4) . . . . ?
B19 B15 C4 B14 39.1(4) . . . . ?
B20 B15 C4 B16 -39.1(4) . . . . ?
B19 B15 C4 B16 -101.8(4) . . . . ?
B14 B15 C4 B16 -140.9(4) . . . . ?
B20 B15 C4 Se4 -141.9(3) . . . . ?
B16 B15 C4 Se4 -102.7(3) . . . . ?
B19 B15 C4 Se4 155.4(3) . . . . ?
B14 B15 C4 Se4 116.4(3) . . . . ?
B21 B16 C4 C3 -35.3(3) . . . . ?
B20 B16 C4 C3 -98.9(4) . . . . ?
B15 B16 C4 C3 -138.0(4) . . . . ?
C3 B16 C4 B13 33.1(4) . . . . ?
B21 B16 C4 B13 -2.2(5) . . . . ?
B20 B16 C4 B13 -65.8(5) . . . . ?
B15 B16 C4 B13 -104.9(4) . . . . ?
C3 B16 C4 B14 101.1(4) . . . . ?
B21 B16 C4 B14 65.8(5) . . . . ?
B20 B16 C4 B14 2.1(5) . . . . ?
B15 B16 C4 B14 -36.9(4) . . . . ?
C3 B16 C4 B15 138.0(4) . . . . ?
B21 B16 C4 B15 102.8(4) . . . . ?
B20 B16 C4 B15 39.1(4) . . . . ?
C3 B16 C4 Se4 -115.0(3) . . . . ?
B21 B16 C4 Se4 -150.2(3) . . . . ?
B20 B16 C4 Se4 146.1(4) . . . . ?
B15 B16 C4 Se4 107.0(4) . . . . ?
B24 B23 C5 C6 137.9(4) . . . . ?
B28 B23 C5 C6 97.9(4) . . . . ?
B27 B23 C5 C6 34.8(3) . . . . ?
C6 B23 C5 B24 -137.9(4) . . . . ?
B28 B23 C5 B24 -40.0(4) . . . . ?
B27 B23 C5 B24 -103.0(4) . . . . ?
C6 B23 C5 B26 -32.5(4) . . . . ?
B24 B23 C5 B26 105.3(4) . . . . ?
B28 B23 C5 B26 65.4(5) . . . . ?
B27 B23 C5 B26 2.3(5) . . . . ?
C6 B23 C5 B25 -101.4(4) . . . . ?
B24 B23 C5 B25 36.4(4) . . . . ?
B28 B23 C5 B25 -3.6(5) . . . . ?
B27 B23 C5 B25 -66.6(5) . . . . ?
C6 B23 C5 Se5 107.5(4) . . . . ?
B24 B23 C5 Se5 -114.6(4) . . . . ?
B28 B23 C5 Se5 -154.6(3) . . . . ?
B27 B23 C5 Se5 142.3(3) . . . . ?
B28 B24 C5 C6 3.2(6) . . . . ?
B23 B24 C5 C6 -38.5(4) . . . . ?
B25 B24 C5 C6 103.6(4) . . . . ?
B29 B24 C5 C6 64.7(5) . . . . ?
B28 B24 C5 B23 41.7(4) . . . . ?
B25 B24 C5 B23 142.1(4) . . . . ?
B29 B24 C5 B23 103.2(5) . . . . ?
B28 B24 C5 B26 -63.4(6) . . . . ?
B23 B24 C5 B26 -105.1(5) . . . . ?
B25 B24 C5 B26 37.0(4) . . . . ?
B29 B24 C5 B26 -1.9(6) . . . . ?
B28 B24 C5 B25 -100.4(5) . . . . ?
B23 B24 C5 B25 -142.1(4) . . . . ?
B29 B24 C5 B25 -38.9(4) . . . . ?
B28 B24 C5 Se5 152.5(4) . . . . ?
B23 B24 C5 Se5 110.7(4) . . . . ?
B25 B24 C5 Se5 -107.1(4) . . . . ?
B29 B24 C5 Se5 -146.0(4) . . . . ?
B30 B26 C5 C6 -97.5(5) . . . . ?
B25 B26 C5 C6 -137.6(4) . . . . ?
B31 B26 C5 C6 -33.6(4) . . . . ?
C6 B26 C5 B23 32.3(4) . . . . ?
B30 B26 C5 B23 -65.2(5) . . . . ?
B25 B26 C5 B23 -105.3(4) . . . . ?
B31 B26 C5 B23 -1.3(5) . . . . ?
C6 B26 C5 B24 100.5(4) . . . . ?
B30 B26 C5 B24 3.0(6) . . . . ?
B25 B26 C5 B24 -37.0(4) . . . . ?
B31 B26 C5 B24 67.0(5) . . . . ?
C6 B26 C5 B25 137.6(4) . . . . ?
B30 B26 C5 B25 40.1(4) . . . . ?
B31 B26 C5 B25 104.0(5) . . . . ?
C6 B26 C5 Se5 -111.2(3) . . . . ?
B30 B26 C5 Se5 151.3(4) . . . . ?
B25 B26 C5 Se5 111.2(4) . . . . ?
B31 B26 C5 Se5 -144.8(3) . . . . ?
B24 B25 C5 C6 -102.3(4) . . . . ?
B26 B25 C5 C6 39.3(4) . . . . ?
B30 B25 C5 C6 -0.3(6) . . . . ?
B29 B25 C5 C6 -62.4(5) . . . . ?
B24 B25 C5 B23 -36.2(4) . . . . ?
B26 B25 C5 B23 105.4(4) . . . . ?
B30 B25 C5 B23 65.8(6) . . . . ?
B29 B25 C5 B23 3.7(6) . . . . ?
B26 B25 C5 B24 141.6(4) . . . . ?
B30 B25 C5 B24 102.0(5) . . . . ?
B29 B25 C5 B24 39.9(5) . . . . ?
B24 B25 C5 B26 -141.6(4) . . . . ?
B30 B25 C5 B26 -39.5(4) . . . . ?
B29 B25 C5 B26 -101.7(5) . . . . ?
B24 B25 C5 Se5 115.9(4) . . . . ?
B26 B25 C5 Se5 -102.6(4) . . . . ?
B30 B25 C5 Se5 -142.1(4) . . . . ?
B29 B25 C5 Se5 155.7(4) . . . . ?
B23 C5 C6 B27 -40.0(4) . . . . ?
B24 C5 C6 B27 -1.0(5) . . . . ?
B26 C5 C6 B27 105.9(5) . . . . ?
B25 C5 C6 B27 66.1(5) . . . . ?
Se5 C5 C6 B27 -152.1(4) . . . . ?
B24 C5 C6 B23 39.0(4) . . . . ?
B26 C5 C6 B23 145.9(4) . . . . ?
B25 C5 C6 B23 106.1(4) . . . . ?
Se5 C5 C6 B23 -112.2(4) . . . . ?
B23 C5 C6 B31 -107.6(5) . . . . ?
B24 C5 C6 B31 -68.6(5) . . . . ?
B26 C5 C6 B31 38.3(4) . . . . ?
B25 C5 C6 B31 -1.5(6) . . . . ?
Se5 C5 C6 B31 140.3(4) . . . . ?
B23 C5 C6 B26 -145.9(4) . . . . ?
B24 C5 C6 B26 -106.9(4) . . . . ?
B25 C5 C6 B26 -39.8(4) . . . . ?
Se5 C5 C6 B26 102.0(4) . . . . ?
B23 C5 C6 Se6 104.1(4) . . . . ?
B24 C5 C6 Se6 143.1(4) . . . . ?
B26 C5 C6 Se6 -110.0(4) . . . . ?
B25 C5 C6 Se6 -149.8(4) . . . . ?
Se5 C5 C6 Se6 -8.0(5) . . . . ?
B31 B27 C6 C5 -105.4(4) . . . . ?
B32 B27 C6 C5 -60.5(5) . . . . ?
B23 B27 C6 C5 38.6(4) . . . . ?
B28 B27 C6 C5 -1.6(6) . . . . ?
B31 B27 C6 B23 -143.9(5) . . . . ?
B32 B27 C6 B23 -99.1(5) . . . . ?
B28 B27 C6 B23 -40.1(4) . . . . ?
B32 B27 C6 B31 44.9(4) . . . . ?
B23 B27 C6 B31 143.9(5) . . . . ?
B28 B27 C6 B31 103.8(5) . . . . ?
B31 B27 C6 B26 -38.2(4) . . . . ?
B32 B27 C6 B26 6.6(6) . . . . ?
B23 B27 C6 B26 105.7(4) . . . . ?
B28 B27 C6 B26 65.6(5) . . . . ?
B31 B27 C6 Se6 111.7(4) . . . . ?
B32 B27 C6 Se6 156.5(4) . . . . ?
B23 B27 C6 Se6 -104.4(4) . . . . ?
B28 B27 C6 Se6 -144.5(4) . . . . ?
B24 B23 C6 C5 -36.8(3) . . . . ?
B28 B23 C6 C5 -98.0(4) . . . . ?
B27 B23 C6 C5 -138.8(4) . . . . ?
C5 B23 C6 B27 138.8(4) . . . . ?
B24 B23 C6 B27 102.0(5) . . . . ?
B28 B23 C6 B27 40.8(4) . . . . ?
C5 B23 C6 B31 103.7(5) . . . . ?
B24 B23 C6 B31 66.8(5) . . . . ?
B28 B23 C6 B31 5.6(6) . . . . ?
B27 B23 C6 B31 -35.1(5) . . . . ?
C5 B23 C6 B26 32.4(4) . . . . ?
B24 B23 C6 B26 -4.4(5) . . . . ?
B28 B23 C6 B26 -65.6(5) . . . . ?
B27 B23 C6 B26 -106.4(4) . . . . ?
C5 B23 C6 Se6 -108.5(3) . . . . ?
B24 B23 C6 Se6 -145.3(3) . . . . ?
B28 B23 C6 Se6 153.5(3) . . . . ?
B27 B23 C6 Se6 112.7(4) . . . . ?
B27 B31 C6 C5 103.9(4) . . . . ?
B26 B31 C6 C5 -37.1(4) . . . . ?
B30 B31 C6 C5 2.4(6) . . . . ?
B32 B31 C6 C5 62.1(5) . . . . ?
B26 B31 C6 B27 -141.0(5) . . . . ?
B30 B31 C6 B27 -101.5(5) . . . . ?
B32 B31 C6 B27 -41.8(4) . . . . ?
B27 B31 C6 B23 36.1(5) . . . . ?
B26 B31 C6 B23 -104.9(5) . . . . ?
B30 B31 C6 B23 -65.3(6) . . . . ?
B32 B31 C6 B23 -5.7(6) . . . . ?
B27 B31 C6 B26 141.0(5) . . . . ?
B30 B31 C6 B26 39.6(4) . . . . ?
B32 B31 C6 B26 99.2(5) . . . . ?
B27 B31 C6 Se6 -109.4(4) . . . . ?
B26 B31 C6 Se6 109.6(4) . . . . ?
B30 B31 C6 Se6 149.2(4) . . . . ?
B32 B31 C6 Se6 -151.2(4) . . . . ?
B30 B26 C6 C5 99.2(4) . . . . ?
B25 B26 C6 C5 36.7(3) . . . . ?
B31 B26 C6 C5 140.8(4) . . . . ?
C5 B26 C6 B27 -103.5(4) . . . . ?
B30 B26 C6 B27 -4.3(5) . . . . ?
B25 B26 C6 B27 -66.8(5) . . . . ?
B31 B26 C6 B27 37.3(4) . . . . ?
C5 B26 C6 B23 -32.3(4) . . . . ?
B30 B26 C6 B23 66.9(5) . . . . ?
B25 B26 C6 B23 4.3(5) . . . . ?
B31 B26 C6 B23 108.4(4) . . . . ?
C5 B26 C6 B31 -140.8(4) . . . . ?
B30 B26 C6 B31 -41.6(4) . . . . ?
B25 B26 C6 B31 -104.1(5) . . . . ?
C5 B26 C6 Se6 106.4(3) . . . . ?
B30 B26 C6 Se6 -154.4(4) . . . . ?
B25 B26 C6 Se6 143.1(3) . . . . ?
B31 B26 C6 Se6 -112.8(4) . . . . ?
C12 C7 C8 C9 -1.2(7) . . . . ?
C14 C7 C8 C9 179.7(5) . . . . ?
Ru1 C7 C8 C9 -55.0(5) . . . . ?
C12 C7 C8 Ru1 53.8(4) . . . . ?
C14 C7 C8 Ru1 -125.3(5) . . . . ?
C7 C8 C9 C10 -0.7(8) . . . . ?
Ru1 C8 C9 C10 -56.1(4) . . . . ?
C7 C8 C9 Ru1 55.4(5) . . . . ?
C8 C9 C10 C11 0.4(7) . . . . ?
Ru1 C9 C10 C11 -54.4(4) . . . . ?
C8 C9 C10 C13 -178.5(5) . . . . ?
Ru1 C9 C10 C13 126.8(4) . . . . ?
C8 C9 C10 Ru1 54.8(4) . . . . ?
C9 C10 C11 C12 1.9(8) . . . . ?
C13 C10 C11 C12 -179.3(5) . . . . ?
Ru1 C10 C11 C12 -52.6(5) . . . . ?
C9 C10 C11 Ru1 54.5(4) . . . . ?
C13 C10 C11 Ru1 -126.7(5) . . . . ?
C10 C11 C12 C7 -3.9(8) . . . . ?
Ru1 C11 C12 C7 -57.6(4) . . . . ?
C10 C11 C12 Ru1 53.6(5) . . . . ?
C8 C7 C12 C11 3.4(7) . . . . ?
C14 C7 C12 C11 -177.5(5) . . . . ?
Ru1 C7 C12 C11 57.3(4) . . . . ?
C8 C7 C12 Ru1 -53.8(4) . . . . ?
C14 C7 C12 Ru1 125.3(5) . . . . ?
C8 C7 C14 C15 150.0(5) . . . . ?
C12 C7 C14 C15 -29.0(8) . . . . ?
Ru1 C7 C14 C15 60.5(7) . . . . ?
C8 C7 C14 C16 -85.9(6) . . . . ?
C12 C7 C14 C16 95.1(6) . . . . ?
Ru1 C7 C14 C16 -175.4(4) . . . . ?
C22 C17 C18 C19 0.0(7) . . . . ?
C23 C17 C18 C19 178.3(4) . . . . ?
Ru3 C17 C18 C19 -55.5(4) . . . . ?
C22 C17 C18 Ru3 55.5(4) . . . . ?
C23 C17 C18 Ru3 -126.3(4) . . . . ?
C17 C18 C19 C20 0.0(6) . . . . ?
Ru3 C18 C19 C20 -54.9(4) . . . . ?
C17 C18 C19 Ru3 54.9(4) . . . . ?
C18 C19 C20 C21 0.0(7) . . . . ?
Ru3 C19 C20 C21 -54.5(4) . . . . ?
C18 C19 C20 C24 -178.2(4) . . . . ?
Ru3 C19 C20 C24 127.2(4) . . . . ?
C18 C19 C20 Ru3 54.5(4) . . . . ?
C19 C20 C21 C22 0.0(7) . . . . ?
C24 C20 C21 C22 178.2(4) . . . . ?
Ru3 C20 C21 C22 -54.7(4) . . . . ?
C19 C20 C21 Ru3 54.7(4) . . . . ?
C24 C20 C21 Ru3 -127.0(4) . . . . ?
C20 C21 C22 C17 0.0(7) . . . . ?
Ru3 C21 C22 C17 -55.3(4) . . . . ?
C20 C21 C22 Ru3 55.3(4) . . . . ?
C18 C17 C22 C21 0.0(7) . . . . ?
C23 C17 C22 C21 -178.2(5) . . . . ?
Ru3 C17 C22 C21 55.7(4) . . . . ?
C18 C17 C22 Ru3 -55.7(4) . . . . ?
C23 C17 C22 Ru3 126.1(5) . . . . ?
C19 C20 C24 C26 -35.0(6) . . . . ?
C21 C20 C24 C26 146.7(5) . . . . ?
Ru3 C20 C24 C26 56.2(6) . . . . ?
C19 C20 C24 C25 91.1(5) . . . . ?
C21 C20 C24 C25 -87.2(5) . . . . ?
Ru3 C20 C24 C25 -177.7(4) . . . . ?
C9 C8 Ru1 C12 103.7(3) . . . . ?
C7 C8 Ru1 C12 -31.2(3) . . . . ?
C9 C8 Ru1 C11 66.5(3) . . . . ?
C7 C8 Ru1 C11 -68.4(3) . . . . ?
C7 C8 Ru1 C9 -134.9(4) . . . . ?
C9 C8 Ru1 C7 134.9(4) . . . . ?
C9 C8 Ru1 C10 29.2(3) . . . . ?
C7 C8 Ru1 C10 -105.7(3) . . . . ?
C9 C8 Ru1 Se1 -47.7(3) . . . . ?
C7 C8 Ru1 Se1 177.4(2) . . . . ?
C9 C8 Ru1 Se3 -132.7(3) . . . . ?
C7 C8 Ru1 Se3 92.4(3) . . . . ?
C9 C8 Ru1 Se2 155.6(3) . . . . ?
C7 C8 Ru1 Se2 20.7(5) . . . . ?
C11 C12 Ru1 C8 -99.8(4) . . . . ?
C7 C12 Ru1 C8 30.8(3) . . . . ?
C7 C12 Ru1 C11 130.6(5) . . . . ?
C11 C12 Ru1 C9 -63.6(4) . . . . ?
C7 C12 Ru1 C9 67.1(3) . . . . ?
C11 C12 Ru1 C7 -130.6(5) . . . . ?
C11 C12 Ru1 C10 -27.2(3) . . . . ?
C7 C12 Ru1 C10 103.4(3) . . . . ?
C11 C12 Ru1 Se1 22.4(5) . . . . ?
C7 C12 Ru1 Se1 153.0(3) . . . . ?
C11 C12 Ru1 Se3 -179.5(3) . . . . ?
C7 C12 Ru1 Se3 -48.9(3) . . . . ?
C11 C12 Ru1 Se2 102.1(3) . . . . ?
C7 C12 Ru1 Se2 -127.3(3) . . . . ?
C12 C11 Ru1 C8 67.7(3) . . . . ?
C10 C11 Ru1 C8 -67.6(3) . . . . ?
C10 C11 Ru1 C12 -135.3(5) . . . . ?
C12 C11 Ru1 C9 104.8(4) . . . . ?
C10 C11 Ru1 C9 -30.5(3) . . . . ?
C12 C11 Ru1 C7 30.2(3) . . . . ?
C10 C11 Ru1 C7 -105.1(4) . . . . ?
C12 C11 Ru1 C10 135.3(5) . . . . ?
C12 C11 Ru1 Se1 -168.7(3) . . . . ?
C10 C11 Ru1 Se1 56.1(4) . . . . ?
C12 C11 Ru1 Se3 1.1(7) . . . . ?
C10 C11 Ru1 Se3 -134.2(4) . . . . ?
C12 C11 Ru1 Se2 -83.5(3) . . . . ?
C10 C11 Ru1 Se2 141.2(3) . . . . ?
C10 C9 Ru1 C8 131.5(5) . . . . ?
C8 C9 Ru1 C12 -64.8(3) . . . . ?
C10 C9 Ru1 C12 66.7(3) . . . . ?
C8 C9 Ru1 C11 -100.8(3) . . . . ?
C10 C9 Ru1 C11 30.7(3) . . . . ?
C8 C9 Ru1 C7 -27.5(3) . . . . ?
C10 C9 Ru1 C7 104.1(3) . . . . ?
C8 C9 Ru1 C10 -131.5(5) . . . . ?
C8 C9 Ru1 Se1 142.7(3) . . . . ?
C10 C9 Ru1 Se1 -85.8(3) . . . . ?
C8 C9 Ru1 Se3 56.1(3) . . . . ?
C10 C9 Ru1 Se3 -172.4(3) . . . . ?
C8 C9 Ru1 Se2 -132.8(5) . . . . ?
C10 C9 Ru1 Se2 -1.3(8) . . . . ?
C12 C7 Ru1 C8 -128.8(4) . . . . ?
C14 C7 Ru1 C8 115.5(6) . . . . ?
C8 C7 Ru1 C12 128.8(4) . . . . ?
C14 C7 Ru1 C12 -115.7(6) . . . . ?
C8 C7 Ru1 C11 99.1(3) . . . . ?
C12 C7 Ru1 C11 -29.6(3) . . . . ?
C14 C7 Ru1 C11 -145.4(5) . . . . ?
C8 C7 Ru1 C9 27.3(3) . . . . ?
C12 C7 Ru1 C9 -101.4(3) . . . . ?
C14 C7 Ru1 C9 142.8(5) . . . . ?
C8 C7 Ru1 C10 63.2(3) . . . . ?
C12 C7 Ru1 C10 -65.5(3) . . . . ?
C14 C7 Ru1 C10 178.7(5) . . . . ?
C8 C7 Ru1 Se1 -7.1(6) . . . . ?
C12 C7 Ru1 Se1 -135.8(4) . . . . ?
C14 C7 Ru1 Se1 108.4(6) . . . . ?
C8 C7 Ru1 Se3 -90.9(3) . . . . ?
C12 C7 Ru1 Se3 140.3(3) . . . . ?
C14 C7 Ru1 Se3 24.6(5) . . . . ?
C8 C7 Ru1 Se2 -169.3(2) . . . . ?
C12 C7 Ru1 Se2 62.0(3) . . . . ?
C14 C7 Ru1 Se2 -53.8(5) . . . . ?
C9 C10 Ru1 C8 -29.3(3) . . . . ?
C11 C10 Ru1 C8 99.9(4) . . . . ?
C13 C10 Ru1 C8 -144.4(6) . . . . ?
C9 C10 Ru1 C12 -102.1(4) . . . . ?
C11 C10 Ru1 C12 27.1(3) . . . . ?
C13 C10 Ru1 C12 142.9(6) . . . . ?
C9 C10 Ru1 C11 -129.2(5) . . . . ?
C13 C10 Ru1 C11 115.7(7) . . . . ?
C11 C10 Ru1 C9 129.2(5) . . . . ?
C13 C10 Ru1 C9 -115.0(6) . . . . ?
C9 C10 Ru1 C7 -65.3(3) . . . . ?
C11 C10 Ru1 C7 64.0(3) . . . . ?
C13 C10 Ru1 C7 179.7(5) . . . . ?
C9 C10 Ru1 Se1 98.4(3) . . . . ?
C11 C10 Ru1 Se1 -132.4(3) . . . . ?
C13 C10 Ru1 Se1 -16.7(5) . . . . ?
C9 C10 Ru1 Se3 15.3(5) . . . . ?
C11 C10 Ru1 Se3 144.6(3) . . . . ?
C13 C10 Ru1 Se3 -99.7(6) . . . . ?
C9 C10 Ru1 Se2 179.6(3) . . . . ?
C11 C10 Ru1 Se2 -51.2(4) . . . . ?
C13 C10 Ru1 Se2 64.5(6) . . . . ?
C1 B3 Ru2 Se3 -32.0(4) . . . . ?
C2 B3 Ru2 Se3 25.4(4) . . . . ?
B8 B3 Ru2 Se3 174.6(9) . . . . ?
B4 B3 Ru2 Se3 77.8(5) . . . . ?
B7 B3 Ru2 Se3 -83.5(5) . . . . ?
C1 B3 Ru2 Se4 105.9(2) . . . . ?
C2 B3 Ru2 Se4 163.4(2) . . . . ?
B8 B3 Ru2 Se4 -47.4(11) . . . . ?
B4 B3 Ru2 Se4 -144.3(4) . . . . ?
B7 B3 Ru2 Se4 54.5(4) . . . . ?
C1 B3 Ru2 Se5 -170.1(2) . . . . ?
C2 B3 Ru2 Se5 -112.6(3) . . . . ?
B8 B3 Ru2 Se5 36.5(11) . . . . ?
B4 B3 Ru2 Se5 -60.3(4) . . . . ?
B7 B3 Ru2 Se5 138.4(4) . . . . ?
C1 B3 Ru2 Se2 -69.1(2) . . . . ?
C2 B3 Ru2 Se2 -11.7(2) . . . . ?
B8 B3 Ru2 Se2 137.5(11) . . . . ?
B4 B3 Ru2 Se2 40.6(4) . . . . ?
B7 B3 Ru2 Se2 -120.6(4) . . . . ?
C1 B3 Ru2 Se1 14.4(2) . . . . ?
C2 B3 Ru2 Se1 71.8(2) . . . . ?
B8 B3 Ru2 Se1 -139.0(11) . . . . ?
B4 B3 Ru2 Se1 124.2(4) . . . . ?
B7 B3 Ru2 Se1 -37.1(4) . . . . ?
C18 C17 Ru3 C22 131.3(4) . . . . ?
C23 C17 Ru3 C22 -116.0(6) . . . . ?
C22 C17 Ru3 C18 -131.3(4) . . . . ?
C23 C17 Ru3 C18 112.7(6) . . . . ?
C18 C17 Ru3 C21 101.9(3) . . . . ?
C22 C17 Ru3 C21 -29.4(3) . . . . ?
C23 C17 Ru3 C21 -145.3(5) . . . . ?
C18 C17 Ru3 C19 29.2(3) . . . . ?
C22 C17 Ru3 C19 -102.1(3) . . . . ?
C23 C17 Ru3 C19 141.9(5) . . . . ?
C18 C17 Ru3 C20 65.5(3) . . . . ?
C22 C17 Ru3 C20 -65.8(3) . . . . ?
C23 C17 Ru3 C20 178.2(5) . . . . ?
C18 C17 Ru3 Se6 123.1(3) . . . . ?
C22 C17 Ru3 Se6 -8.2(5) . . . . ?
C23 C17 Ru3 Se6 -124.2(4) . . . . ?
C18 C17 Ru3 Se5 -142.3(3) . . . . ?
C22 C17 Ru3 Se5 86.4(3) . . . . ?
C23 C17 Ru3 Se5 -29.6(5) . . . . ?
C18 C17 Ru3 Se4 -60.7(3) . . . . ?
C22 C17 Ru3 Se4 168.0(3) . . . . ?
C23 C17 Ru3 Se4 52.0(5) . . . . ?
C21 C22 Ru3 C17 -131.3(5) . . . . ?
C21 C22 Ru3 C18 -101.9(3) . . . . ?
C17 C22 Ru3 C18 29.4(3) . . . . ?
C17 C22 Ru3 C21 131.3(5) . . . . ?
C21 C22 Ru3 C19 -65.4(3) . . . . ?
C17 C22 Ru3 C19 65.9(3) . . . . ?
C21 C22 Ru3 C20 -29.1(3) . . . . ?
C17 C22 Ru3 C20 102.2(3) . . . . ?
C21 C22 Ru3 Se6 44.7(3) . . . . ?
C17 C22 Ru3 Se6 176.1(2) . . . . ?
C21 C22 Ru3 Se5 133.5(3) . . . . ?
C17 C22 Ru3 Se5 -95.1(3) . . . . ?
C21 C22 Ru3 Se4 -148.9(2) . . . . ?
C17 C22 Ru3 Se4 -17.6(4) . . . . ?
C19 C18 Ru3 C17 131.5(4) . . . . ?
C17 C18 Ru3 C22 -29.5(3) . . . . ?
C19 C18 Ru3 C22 102.0(3) . . . . ?
C17 C18 Ru3 C21 -66.2(3) . . . . ?
C19 C18 Ru3 C21 65.3(3) . . . . ?
C17 C18 Ru3 C19 -131.5(4) . . . . ?
C17 C18 Ru3 C20 -102.6(3) . . . . ?
C19 C18 Ru3 C20 29.0(3) . . . . ?
C17 C18 Ru3 Se6 -135.5(3) . . . . ?
C19 C18 Ru3 Se6 -3.9(4) . . . . ?
C17 C18 Ru3 Se5 45.7(3) . . . . ?
C19 C18 Ru3 Se5 177.3(2) . . . . ?
C17 C18 Ru3 Se4 120.8(3) . . . . ?
C19 C18 Ru3 Se4 -107.6(3) . . . . ?
C20 C21 Ru3 C17 -102.1(3) . . . . ?
C22 C21 Ru3 C17 29.5(3) . . . . ?
C20 C21 Ru3 C22 -131.6(5) . . . . ?
C20 C21 Ru3 C18 -65.4(3) . . . . ?
C22 C21 Ru3 C18 66.3(3) . . . . ?
C20 C21 Ru3 C19 -29.0(3) . . . . ?
C22 C21 Ru3 C19 102.6(3) . . . . ?
C22 C21 Ru3 C20 131.6(5) . . . . ?
C20 C21 Ru3 Se6 86.6(3) . . . . ?
C22 C21 Ru3 Se6 -141.8(3) . . . . ?
C20 C21 Ru3 Se5 175.3(2) . . . . ?
C22 C21 Ru3 Se5 -53.1(3) . . . . ?
C20 C21 Ru3 Se4 -44.8(5) . . . . ?
C22 C21 Ru3 Se4 86.8(5) . . . . ?
C20 C19 Ru3 C17 102.5(3) . . . . ?
C18 C19 Ru3 C17 -29.4(3) . . . . ?
C20 C19 Ru3 C22 65.6(3) . . . . ?
C18 C19 Ru3 C22 -66.2(3) . . . . ?
C20 C19 Ru3 C18 131.8(4) . . . . ?
C20 C19 Ru3 C21 29.0(3) . . . . ?
C18 C19 Ru3 C21 -102.8(3) . . . . ?
C18 C19 Ru3 C20 -131.8(4) . . . . ?
C20 C19 Ru3 Se6 -50.3(3) . . . . ?
C18 C19 Ru3 Se6 177.8(2) . . . . ?
C20 C19 Ru3 Se5 125.6(3) . . . . ?
C18 C19 Ru3 Se5 -6.2(5) . . . . ?
C20 C19 Ru3 Se4 -156.4(3) . . . . ?
C18 C19 Ru3 Se4 71.7(3) . . . . ?
C19 C20 Ru3 C17 -65.8(3) . . . . ?
C21 C20 Ru3 C17 66.1(3) . . . . ?
C24 C20 Ru3 C17 180.0(5) . . . . ?
C19 C20 Ru3 C22 -102.6(3) . . . . ?
C21 C20 Ru3 C22 29.3(3) . . . . ?
C24 C20 Ru3 C22 143.1(5) . . . . ?
C19 C20 Ru3 C18 -29.1(3) . . . . ?
C21 C20 Ru3 C18 102.8(3) . . . . ?
C24 C20 Ru3 C18 -143.4(5) . . . . ?
C19 C20 Ru3 C21 -131.9(4) . . . . ?
C24 C20 Ru3 C21 113.8(6) . . . . ?
C21 C20 Ru3 C19 131.9(4) . . . . ?
C24 C20 Ru3 C19 -114.3(6) . . . . ?
C19 C20 Ru3 Se6 135.0(3) . . . . ?
C21 C20 Ru3 Se6 -93.1(3) . . . . ?
C24 C20 Ru3 Se6 20.8(4) . . . . ?
C19 C20 Ru3 Se5 -140.8(2) . . . . ?
C21 C20 Ru3 Se5 -8.9(4) . . . . ?
C24 C20 Ru3 Se5 104.9(5) . . . . ?
C19 C20 Ru3 Se4 30.2(3) . . . . ?
C21 C20 Ru3 Se4 162.0(2) . . . . ?
C24 C20 Ru3 Se4 -84.1(4) . . . . ?
C2 C1 Se1 Ru1 34.2(3) . . . . ?
B7 C1 Se1 Ru1 165.3(3) . . . . ?
B11 C1 Se1 Ru1 -117.1(4) . . . . ?
B6 C1 Se1 Ru1 -33.2(4) . . . . ?
B3 C1 Se1 Ru1 99.1(3) . . . . ?
C2 C1 Se1 Ru2 -47.5(3) . . . . ?
B7 C1 Se1 Ru2 83.5(3) . . . . ?
B11 C1 Se1 Ru2 161.1(5) . . . . ?
B6 C1 Se1 Ru2 -115.0(4) . . . . ?
B3 C1 Se1 Ru2 17.3(3) . . . . ?
C8 Ru1 Se1 C1 150.4(2) . . . . ?
C12 Ru1 Se1 C1 42.8(3) . . . . ?
C11 Ru1 Se1 C1 57.7(2) . . . . ?
C9 Ru1 Se1 C1 123.9(2) . . . . ?
C7 Ru1 Se1 C1 155.6(4) . . . . ?
C10 Ru1 Se1 C1 87.5(2) . . . . ?
Se3 Ru1 Se1 C1 -118.68(14) . . . . ?
Se2 Ru1 Se1 C1 -40.51(14) . . . . ?
C8 Ru1 Se1 Ru2 -126.81(16) . . . . ?
C12 Ru1 Se1 Ru2 125.6(3) . . . . ?
C11 Ru1 Se1 Ru2 140.42(17) . . . . ?
C9 Ru1 Se1 Ru2 -153.31(14) . . . . ?
C7 Ru1 Se1 Ru2 -121.6(4) . . . . ?
C10 Ru1 Se1 Ru2 170.23(14) . . . . ?
Se3 Ru1 Se1 Ru2 -35.92(2) . . . . ?
Se2 Ru1 Se1 Ru2 42.253(18) . . . . ?
B3 Ru2 Se1 C1 -12.7(2) . . . . ?
Se3 Ru2 Se1 C1 143.00(15) . . . . ?
Se4 Ru2 Se1 C1 -125.47(15) . . . . ?
Se5 Ru2 Se1 C1 -31.77(18) . . . . ?
Se2 Ru2 Se1 C1 63.47(15) . . . . ?
B3 Ru2 Se1 Ru1 -118.62(14) . . . . ?
Se3 Ru2 Se1 Ru1 37.09(2) . . . . ?
Se4 Ru2 Se1 Ru1 128.62(2) . . . . ?
Se5 Ru2 Se1 Ru1 -137.68(9) . . . . ?
Se2 Ru2 Se1 Ru1 -42.434(19) . . . . ?
B6 C2 Se2 Ru1 40.5(4) . . . . ?
C1 C2 Se2 Ru1 -30.5(3) . . . . ?
B5 C2 Se2 Ru1 121.2(4) . . . . ?
B4 C2 Se2 Ru1 -162.1(3) . . . . ?
B3 C2 Se2 Ru1 -95.5(3) . . . . ?
B6 C2 Se2 Ru2 121.4(4) . . . . ?
C1 C2 Se2 Ru2 50.4(3) . . . . ?
B5 C2 Se2 Ru2 -157.9(5) . . . . ?
B4 C2 Se2 Ru2 -81.1(3) . . . . ?
B3 C2 Se2 Ru2 -14.5(3) . . . . ?
C8 Ru1 Se2 C2 -159.5(3) . . . . ?
C12 Ru1 Se2 C2 -113.3(2) . . . . ?
C11 Ru1 Se2 C2 -76.8(2) . . . . ?
C9 Ru1 Se2 C2 -47.4(6) . . . . ?
C7 Ru1 Se2 C2 -145.8(2) . . . . ?
C10 Ru1 Se2 C2 -48.4(2) . . . . ?
Se1 Ru1 Se2 C2 39.50(15) . . . . ?
Se3 Ru1 Se2 C2 124.57(15) . . . . ?
C8 Ru1 Se2 Ru2 118.4(3) . . . . ?
C12 Ru1 Se2 Ru2 164.59(14) . . . . ?
C11 Ru1 Se2 Ru2 -158.88(15) . . . . ?
C9 Ru1 Se2 Ru2 -129.5(6) . . . . ?
C7 Ru1 Se2 Ru2 132.06(13) . . . . ?
C10 Ru1 Se2 Ru2 -130.50(17) . . . . ?
Se1 Ru1 Se2 Ru2 -42.625(19) . . . . ?
Se3 Ru1 Se2 Ru2 42.444(19) . . . . ?
B3 Ru2 Se2 C2 10.6(2) . . . . ?
Se3 Ru2 Se2 C2 -149.11(16) . . . . ?
Se4 Ru2 Se2 C2 -139.8(2) . . . . ?
Se5 Ru2 Se2 C2 101.97(16) . . . . ?
Se1 Ru2 Se2 C2 -63.99(16) . . . . ?
B3 Ru2 Se2 Ru1 116.01(14) . . . . ?
Se3 Ru2 Se2 Ru1 -43.676(19) . . . . ?
Se4 Ru2 Se2 Ru1 -34.35(14) . . . . ?
Se5 Ru2 Se2 Ru1 -152.59(2) . . . . ?
Se1 Ru2 Se2 Ru1 41.45(2) . . . . ?
C4 C3 Se3 Ru2 25.7(3) . . . . ?
B13 C3 Se3 Ru2 89.9(3) . . . . ?
B21 C3 Se3 Ru2 -125.9(4) . . . . ?
B16 C3 Se3 Ru2 -47.5(4) . . . . ?
B17 C3 Se3 Ru2 159.0(3) . . . . ?
C4 C3 Se3 Ru1 116.5(3) . . . . ?
B13 C3 Se3 Ru1 -179.2(2) . . . . ?
B21 C3 Se3 Ru1 -35.0(5) . . . . ?
B16 C3 Se3 Ru1 43.3(4) . . . . ?
B17 C3 Se3 Ru1 -110.2(3) . . . . ?
B3 Ru2 Se3 C3 122.4(3) . . . . ?
Se4 Ru2 Se3 C3 -19.89(14) . . . . ?
Se5 Ru2 Se3 C3 -102.96(14) . . . . ?
Se2 Ru2 Se3 C3 158.64(13) . . . . ?
Se1 Ru2 Se3 C3 78.37(14) . . . . ?
B3 Ru2 Se3 Ru1 7.6(2) . . . . ?
Se4 Ru2 Se3 Ru1 -134.67(2) . . . . ?
Se5 Ru2 Se3 Ru1 142.26(2) . . . . ?
Se2 Ru2 Se3 Ru1 43.856(19) . . . . ?
Se1 Ru2 Se3 Ru1 -36.410(19) . . . . ?
C8 Ru1 Se3 C3 60.3(2) . . . . ?
C12 Ru1 Se3 C3 124.6(2) . . . . ?
C11 Ru1 Se3 C3 123.8(5) . . . . ?
C9 Ru1 Se3 C3 30.5(2) . . . . ?
C7 Ru1 Se3 C3 97.3(2) . . . . ?
C10 Ru1 Se3 C3 20.3(3) . . . . ?
Se1 Ru1 Se3 C3 -65.35(15) . . . . ?
Se2 Ru1 Se3 C3 -147.06(15) . . . . ?
C8 Ru1 Se3 Ru2 163.23(14) . . . . ?
C12 Ru1 Se3 Ru2 -132.50(17) . . . . ?
C11 Ru1 Se3 Ru2 -133.3(4) . . . . ?
C9 Ru1 Se3 Ru2 133.44(17) . . . . ?
C7 Ru1 Se3 Ru2 -159.82(14) . . . . ?
C10 Ru1 Se3 Ru2 123.2(3) . . . . ?
Se1 Ru1 Se3 Ru2 37.57(2) . . . . ?
Se2 Ru1 Se3 Ru2 -44.142(18) . . . . ?
C3 C4 Se4 Ru2 2.2(3) . . . . ?
B13 C4 Se4 Ru2 -73.3(3) . . . . ?
B14 C4 Se4 Ru2 -150.5(3) . . . . ?
B15 C4 Se4 Ru2 137.4(3) . . . . ?
B16 C4 Se4 Ru2 70.5(3) . . . . ?
C3 C4 Se4 Ru3 108.4(3) . . . . ?
B13 C4 Se4 Ru3 32.9(4) . . . . ?
B14 C4 Se4 Ru3 -44.3(4) . . . . ?
B15 C4 Se4 Ru3 -116.4(3) . . . . ?
B16 C4 Se4 Ru3 176.7(2) . . . . ?
B3 Ru2 Se4 C4 -146.51(19) . . . . ?
Se3 Ru2 Se4 C4 11.29(13) . . . . ?
Se5 Ru2 Se4 C4 121.74(13) . . . . ?
Se2 Ru2 Se4 C4 2.15(19) . . . . ?
Se1 Ru2 Se4 C4 -72.14(13) . . . . ?
B3 Ru2 Se4 Ru3 89.20(15) . . . . ?
Se3 Ru2 Se4 Ru3 -113.00(2) . . . . ?
Se5 Ru2 Se4 Ru3 -2.55(2) . . . . ?
Se2 Ru2 Se4 Ru3 -122.14(14) . . . . ?
Se1 Ru2 Se4 Ru3 163.56(2) . . . . ?
C17 Ru3 Se4 C4 162.3(2) . . . . ?
C22 Ru3 Se4 C4 173.0(3) . . . . ?
C18 Ru3 Se4 C4 130.65(19) . . . . ?
C21 Ru3 Se4 C4 110.5(4) . . . . ?
C19 Ru3 Se4 C4 96.02(19) . . . . ?
C20 Ru3 Se4 C4 78.6(2) . . . . ?
Se6 Ru3 Se4 C4 -19.31(15) . . . . ?
Se5 Ru3 Se4 C4 -105.75(15) . . . . ?
C17 Ru3 Se4 Ru2 -89.37(14) . . . . ?
C22 Ru3 Se4 Ru2 -78.7(2) . . . . ?
C18 Ru3 Se4 Ru2 -121.04(12) . . . . ?
C21 Ru3 Se4 Ru2 -141.2(4) . . . . ?
C19 Ru3 Se4 Ru2 -155.68(12) . . . . ?
C20 Ru3 Se4 Ru2 -173.05(15) . . . . ?
Se6 Ru3 Se4 Ru2 89.00(2) . . . . ?
Se5 Ru3 Se4 Ru2 2.56(2) . . . . ?
C6 C5 Se5 Ru2 98.8(3) . . . . ?
B23 C5 Se5 Ru2 27.4(4) . . . . ?
B24 C5 Se5 Ru2 -47.9(4) . . . . ?
B26 C5 Se5 Ru2 167.6(3) . . . . ?
B25 C5 Se5 Ru2 -122.3(3) . . . . ?
C6 C5 Se5 Ru3 -11.1(4) . . . . ?
B23 C5 Se5 Ru3 -82.5(3) . . . . ?
B24 C5 Se5 Ru3 -157.8(4) . . . . ?
B26 C5 Se5 Ru3 57.7(3) . . . . ?
B25 C5 Se5 Ru3 127.8(3) . . . . ?
B3 Ru2 Se5 C5 135.7(2) . . . . ?
Se3 Ru2 Se5 C5 -20.57(15) . . . . ?
Se4 Ru2 Se5 C5 -110.50(15) . . . . ?
Se2 Ru2 Se5 C5 61.40(15) . . . . ?
Se1 Ru2 Se5 C5 153.88(17) . . . . ?
B3 Ru2 Se5 Ru3 -111.19(13) . . . . ?
Se3 Ru2 Se5 Ru3 92.55(3) . . . . ?
Se4 Ru2 Se5 Ru3 2.62(2) . . . . ?
Se2 Ru2 Se5 Ru3 174.52(2) . . . . ?
Se1 Ru2 Se5 Ru3 -93.00(9) . . . . ?
C17 Ru3 Se5 C5 -135.8(2) . . . . ?
C22 Ru3 Se5 C5 -99.1(2) . . . . ?
C18 Ru3 Se5 C5 -161.2(2) . . . . ?
C21 Ru3 Se5 C5 -70.6(2) . . . . ?
C19 Ru3 Se5 C5 -156.9(3) . . . . ?
C20 Ru3 Se5 C5 -64.7(3) . . . . ?
Se6 Ru3 Se5 C5 19.39(14) . . . . ?
Se4 Ru3 Se5 C5 122.52(14) . . . . ?
C17 Ru3 Se5 Ru2 99.11(14) . . . . ?
C22 Ru3 Se5 Ru2 135.84(14) . . . . ?
C18 Ru3 Se5 Ru2 73.71(15) . . . . ?
C21 Ru3 Se5 Ru2 164.36(15) . . . . ?
C19 Ru3 Se5 Ru2 78.0(3) . . . . ?
C20 Ru3 Se5 Ru2 170.2(3) . . . . ?
Se6 Ru3 Se5 Ru2 -105.68(2) . . . . ?
Se4 Ru3 Se5 Ru2 -2.56(2) . . . . ?
C5 C6 Se6 Ru3 22.8(4) . . . . ?
B27 C6 Se6 Ru3 164.2(3) . . . . ?
B23 C6 Se6 Ru3 91.1(3) . . . . ?
B31 C6 Se6 Ru3 -122.9(4) . . . . ?
B26 C6 Se6 Ru3 -47.4(3) . . . . ?
C17 Ru3 Se6 C6 72.8(4) . . . . ?
C22 Ru3 Se6 C6 67.2(2) . . . . ?
C18 Ru3 Se6 C6 158.1(3) . . . . ?
C21 Ru3 Se6 C6 92.1(2) . . . . ?
C19 Ru3 Se6 C6 155.56(19) . . . . ?
C20 Ru3 Se6 C6 128.43(19) . . . . ?
Se5 Ru3 Se6 C6 -22.93(15) . . . . ?
Se4 Ru3 Se6 C6 -103.39(15) . . . . ?
